data_7124741
loop_
_publ_author_name
'Hisaki, Ichiro'
'Nakagawa, Shoichi'
'Sato, Hiroyasu'
'Tohnai, Norimitsu'

_publ_section_title
;
 Alignment of paired molecules of C60 within a hexagonal platform
 networked through hydrogen-bonds.
;
_journal_issue 63
_journal_name_full 'Chemical communications (Cambridge, England)'
_journal_page_first 9781
_journal_page_last 9784
_journal_paper_doi 10.1039/c6cc04310k
_journal_volume 52
_journal_year 2016
_chemical_formula_moiety '(C72 H36 O12), (C60), 4(C6 H4 Cl2)'
_chemical_formula_sum 'C156 H51 Cl8 O12'
_chemical_formula_weight 2400.74
_chemical_name_systematic
'hexakis(carboxyphenyl)dodecadehydrotribenzo[18]annulene, fullerene, 1,2,4-trichlorobenzene solvate'
_space_group_crystal_system triclinic
_space_group_IT_number 2
_space_group_name_Hall '-P 1'
_space_group_name_H-M_alt 'P -1'
_atom_sites_solution_hydrogens geom
_atom_sites_solution_primary direct
_atom_sites_solution_secondary difmap
_audit_update_record
;
2016-05-23 deposited with the CCDC.
2016-07-06 downloaded from the CCDC.
;
_cell_angle_alpha 76.082(3)
_cell_angle_beta 87.204(3)
_cell_angle_gamma 70.991(3)
_cell_formula_units_Z 2
_cell_length_a 13.8208(4)
_cell_length_b 17.4812(6)
_cell_length_c 24.2884(9)
_cell_measurement_reflns_used 10240
_cell_measurement_temperature 100
_cell_measurement_theta_max 68.18
_cell_measurement_theta_min 3.63
_cell_volume 5382.5(3)
_computing_cell_refinement 'CrysAlisPro 1.171.38.41o (Rigaku OD, 2015)'
_computing_data_collection 'CrysAlisPro 1.171.38.41o (Rigaku OD, 2015)'
_computing_data_reduction 'CrysAlisPro 1.171.38.41o (Rigaku OD, 2015)'
_computing_molecular_graphics 'CrystalStructure 4.2.1'
_computing_publication_material 'CrystalStructure 4.2.1 (Rigaku, 2015)'
_computing_structure_refinement 'SHELXL Version 2014/7 (Sheldrick, 2008)'
_computing_structure_solution 'SHELXT Version 2014/4 (Sheldrick, 2014)'
_diffrn_ambient_temperature 100
_diffrn_detector_area_resol_mean 5.811
_diffrn_measured_fraction_theta_full 0.996
_diffrn_measured_fraction_theta_max 0.992
_diffrn_measurement_device_type 'Rigaku XtaLAB P200'
_diffrn_measurement_method \w
_diffrn_radiation_type 'Cu K\a'
_diffrn_radiation_wavelength 1.54187
_diffrn_reflns_Laue_measured_fraction_full 0.996
_diffrn_reflns_Laue_measured_fraction_max 0.992
_diffrn_reflns_limit_h_max 16
_diffrn_reflns_limit_h_min -14
_diffrn_reflns_limit_k_max 21
_diffrn_reflns_limit_k_min -21
_diffrn_reflns_limit_l_max 29
_diffrn_reflns_limit_l_min -29
_diffrn_reflns_number 28131
_diffrn_reflns_point_group_measured_fraction_full 0.996
_diffrn_reflns_point_group_measured_fraction_max 0.992
_diffrn_reflns_theta_full 67.687
_diffrn_reflns_theta_max 68.563
_diffrn_reflns_theta_min 2.753
_diffrn_standards_number 0
_exptl_absorpt_coefficient_mu 2.514
_exptl_absorpt_correction_type none
_exptl_crystal_colour brown
_exptl_crystal_density_diffrn 1.481
_exptl_crystal_density_method 'not measured'
_exptl_crystal_description block
_exptl_crystal_F_000 2438.00
_exptl_crystal_recrystallization_method 'Re-crystallisation from solvent'
_exptl_crystal_size_max 0.120
_exptl_crystal_size_mid 0.040
_exptl_crystal_size_min 0.035
_refine_diff_density_max 1.53
_refine_diff_density_min -0.83
_refine_ls_extinction_method none
_refine_ls_goodness_of_fit_ref 1.478
_refine_ls_hydrogen_treatment constr
_refine_ls_number_parameters 2308
_refine_ls_number_reflns 28131
_refine_ls_number_restraints 10290
_refine_ls_R_factor_all 0.2079
_refine_ls_R_factor_gt 0.1497
_refine_ls_shift/su_max 0.014
_refine_ls_structure_factor_coef Fsqd
_refine_ls_weighting_details 'w = 1/[\s^2^(Fo^2^)+(0.2000P)^2^] where P=(Fo^2^+2Fc^2^)/3'
_refine_ls_weighting_scheme calc
_refine_ls_wR_factor_gt 0.4025
_refine_ls_wR_factor_ref 0.4352
_reflns_Friedel_coverage 0.000
_reflns_number_gt 15035
_reflns_number_total 28131
_reflns_threshold_expression F^2^>2.0\s(F^2^)
_cod_data_source_file c6cc04310k2.cif
_cod_data_source_block T18-C60-1
_cod_database_code 7124741
_solvent_exptl_crystal_recrystallization_method 'DMF, 1,2,4-trichlorobenzene'

loop_
_space_group_symop_id
_space_group_symop_operation_xyz
1 +X,+Y,+Z
2 -X,-Y,-Z

loop_
_atom_site_label
_atom_site_type_symbol
_atom_site_fract_x
_atom_site_fract_y
_atom_site_fract_z
_atom_site_U_iso_or_equiv
_atom_site_adp_type
_atom_site_occupancy
_atom_site_site_symmetry_order
_atom_site_calc_flag
_atom_site_refinement_flags_posn
_atom_site_refinement_flags_adp
_atom_site_refinement_flags_occupancy
_atom_site_disorder_assembly
_atom_site_disorder_group
O1 O 0.8094(5) 0.4332(4) 0.1446(2) 0.0632(18) Uani 1 1 d . . . . .
O2 O 0.8209(6) 0.3003(5) 0.1603(3) 0.070(2) Uani 1 1 d . . . . .
H2A H 0.8380 0.3070 0.1262 0.105 Uiso 1 1 calc R U . . .
O3 O 1.1887(5) 0.1307(5) 0.4675(3) 0.076(2) Uani 1 1 d . . . . .
O4 O 1.1406(6) 0.0262(6) 0.5024(6) 0.139(5) Uani 1 1 d . . . . .
H4 H 1.2042 0.0026 0.5026 0.208 Uiso 1 1 calc R U . . .
O5 O 0.6006(5) 0.0691(4) 1.0497(2) 0.0625(19) Uani 1 1 d . . . . .
O6 O 0.4703(5) 0.0179(4) 1.0710(2) 0.0618(18) Uani 1 1 d . . . . .
H6 H 0.5106 -0.0141 1.0978 0.093 Uiso 1 1 calc R U . . .
O7 O -0.0953(5) 0.4322(4) 1.0486(2) 0.0627(18) Uani 1 1 d . . . . .
H7 H -0.1335 0.4337 1.0766 0.094 Uiso 1 1 calc R U . . .
O8 O -0.1308(6) 0.3169(5) 1.0504(3) 0.073(2) Uani 1 1 d . . . . .
O9 O -0.6706(5) 0.9230(5) 0.5049(4) 0.092(3) Uani 1 1 d . . . . .
O10 O -0.6302(5) 1.0294(4) 0.4545(3) 0.0662(18) Uani 1 1 d . . . . .
H10 H -0.6843 1.0562 0.4679 0.099 Uiso 1 1 calc R U . . .
O11 O -0.4293(5) 0.9253(4) 0.1644(2) 0.0612(18) Uani 1 1 d . . . . .
O12 O -0.2942(4) 0.9712(4) 0.1420(2) 0.0613(19) Uani 1 1 d . . . . .
H12A H -0.3235 0.9887 0.1098 0.092 Uiso 1 1 calc R U . . .
C1 C 0.4956(5) 0.4216(5) 0.4506(3) 0.0343(17) Uani 1 1 d . . . . .
C2 C 0.5503(6) 0.4157(5) 0.4013(3) 0.041(2) Uani 1 1 d . . . . .
H2 H 0.5170 0.4469 0.3658 0.049 Uiso 1 1 calc R U . . .
C3 C 0.6522(5) 0.3655(5) 0.4021(3) 0.041(2) Uani 1 1 d . . . . .
C4 C 0.7031(5) 0.3182(5) 0.4543(3) 0.0359(18) Uani 1 1 d . . . . .
C5 C 0.6470(5) 0.3233(5) 0.5037(3) 0.0380(19) Uani 1 1 d . . . . .
H5 H 0.6801 0.2916 0.5391 0.046 Uiso 1 1 calc R U . . .
C6 C 0.5464(5) 0.3721(5) 0.5032(3) 0.0353(17) Uani 1 1 d . . . . .
C7 C 0.4924(5) 0.3738(5) 0.5550(3) 0.0373(18) Uani 1 1 d . . . . .
C8 C 0.4452(6) 0.3696(5) 0.5982(3) 0.047(2) Uani 1 1 d . . . . .
C9 C 0.3938(6) 0.3634(5) 0.6479(3) 0.048(2) Uani 1 1 d . . . . .
C10 C 0.3479(6) 0.3564(5) 0.6910(3) 0.047(2) Uani 1 1 d . . . . .
C11 C 0.2883(6) 0.3496(5) 0.7411(3) 0.046(2) Uani 1 1 d . . . . .
C12 C 0.3360(6) 0.3044(5) 0.7937(3) 0.047(2) Uani 1 1 d . . . . .
H12 H 0.4081 0.2781 0.7959 0.056 Uiso 1 1 calc R U . . .
C13 C 0.2802(6) 0.2969(5) 0.8429(3) 0.045(2) Uani 1 1 d . . . . .
C14 C 0.1730(6) 0.3342(5) 0.8387(3) 0.0404(19) Uani 1 1 d . . . . .
C15 C 0.1241(6) 0.3762(5) 0.7858(3) 0.045(2) Uani 1 1 d . . . . .
H15 H 0.0516 0.3992 0.7830 0.054 Uiso 1 1 calc R U . . .
C16 C 0.1817(6) 0.3847(5) 0.7363(3) 0.045(2) Uani 1 1 d . . . . .
C17 C 0.1303(6) 0.4311(5) 0.6839(3) 0.046(2) Uani 1 1 d . . . . .
C18 C 0.0867(5) 0.4745(5) 0.6393(3) 0.0380(18) Uani 1 1 d . . . . .
C19 C 0.0381(5) 0.5256(5) 0.5909(3) 0.0364(18) Uani 1 1 d . . . . .
C20 C -0.0041(5) 0.5725(5) 0.5461(3) 0.0360(17) Uani 1 1 d . . . . .
C21 C -0.0533(5) 0.6286(5) 0.4961(3) 0.0376(18) Uani 1 1 d . . . . .
C22 C -0.1535(5) 0.6800(5) 0.4951(3) 0.0374(18) Uani 1 1 d . . . . .
H22 H -0.1900 0.6754 0.5293 0.045 Uiso 1 1 calc R U . . .
C23 C -0.2030(5) 0.7366(5) 0.4480(3) 0.042(2) Uani 1 1 d . . . . .
C24 C -0.1527(6) 0.7426(5) 0.3952(3) 0.046(2) Uani 1 1 d . . . . .
C25 C -0.0497(5) 0.6939(5) 0.3964(3) 0.048(2) Uani 1 1 d . . . . .
H25 H -0.0130 0.6994 0.3624 0.057 Uiso 1 1 calc R U . . .
C26 C 0.0016(5) 0.6378(5) 0.4452(3) 0.041(2) Uani 1 1 d . . . . .
C27 C 0.1076(6) 0.5901(5) 0.4448(3) 0.048(2) Uani 1 1 d . . . . .
C28 C 0.1971(5) 0.5514(5) 0.4459(3) 0.0389(19) Uani 1 1 d . . . . .
C29 C 0.3006(5) 0.5065(5) 0.4474(3) 0.0350(18) Uani 1 1 d . . . . .
C30 C 0.3887(6) 0.4678(5) 0.4483(3) 0.0390(19) Uani 1 1 d . . . . .
C31 C 0.7011(5) 0.3628(5) 0.3459(3) 0.041(2) Uani 1 1 d . . . . .
C32 C 0.6948(6) 0.4381(6) 0.3068(3) 0.050(2) Uani 1 1 d . . . . .
H32 H 0.6638 0.4894 0.3174 0.060 Uiso 1 1 calc R U . . .
C33 C 0.7330(6) 0.4386(6) 0.2531(3) 0.048(2) Uani 1 1 d . . . . .
H33 H 0.7321 0.4898 0.2282 0.058 Uiso 1 1 calc R U . . .
C34 C 0.7723(6) 0.3659(5) 0.2353(3) 0.043(2) Uani 1 1 d . . . . .
C35 C 0.7813(6) 0.2887(6) 0.2740(3) 0.047(2) Uani 1 1 d . . . . .
H35 H 0.8087 0.2377 0.2625 0.056 Uiso 1 1 calc R U . . .
C36 C 0.7489(6) 0.2894(6) 0.3292(3) 0.049(2) Uani 1 1 d . . . . .
H36 H 0.7601 0.2379 0.3563 0.059 Uiso 1 1 calc R U . . .
C37 C 0.8027(6) 0.3702(6) 0.1761(3) 0.047(2) Uani 1 1 d . . . . .
C38 C 0.8113(5) 0.2631(5) 0.4595(3) 0.043(2) Uani 1 1 d . . . . .
C39 C 0.8873(6) 0.2911(6) 0.4353(4) 0.052(2) Uani 1 1 d . . . . .
H39 H 0.8712 0.3463 0.4126 0.062 Uiso 1 1 calc R U . . .
C40 C 0.9909(6) 0.2388(6) 0.4433(4) 0.056(2) Uani 1 1 d . . . . .
H40 H 1.0447 0.2590 0.4275 0.067 Uiso 1 1 calc R U . . .
C41 C 1.0117(7) 0.1573(6) 0.4751(4) 0.061(3) Uani 1 1 d . . . . .
C42 C 0.9368(8) 0.1306(8) 0.4996(6) 0.096(5) Uani 1 1 d . . . . .
H42 H 0.9522 0.0749 0.5215 0.115 Uiso 1 1 calc R U . . .
C43 C 0.8381(8) 0.1825(7) 0.4935(5) 0.082(4) Uani 1 1 d . . . . .
H43 H 0.7861 0.1631 0.5130 0.099 Uiso 1 1 calc R U . . .
C44 C 1.1203(8) 0.1009(7) 0.4807(5) 0.071(3) Uani 1 1 d . . . . .
C45 C 0.3361(6) 0.2443(5) 0.8966(3) 0.044(2) Uani 1 1 d . . . . .
C46 C 0.4292(6) 0.2477(6) 0.9116(3) 0.050(2) Uani 1 1 d . . . . .
H46 H 0.4550 0.2889 0.8892 0.060 Uiso 1 1 calc R U . . .
C47 C 0.4859(6) 0.1927(6) 0.9584(3) 0.050(2) Uani 1 1 d . . . . .
H47 H 0.5495 0.1964 0.9684 0.059 Uiso 1 1 calc R U . . .
C48 C 0.4478(6) 0.1308(5) 0.9912(3) 0.048(2) Uani 1 1 d . . . . .
C49 C 0.3551(6) 0.1288(6) 0.9782(3) 0.049(2) Uani 1 1 d . . . . .
H49 H 0.3284 0.0889 1.0016 0.059 Uiso 1 1 calc R U . . .
C50 C 0.2993(6) 0.1832(6) 0.9320(3) 0.051(2) Uani 1 1 d . . . . .
H50 H 0.2346 0.1801 0.9233 0.061 Uiso 1 1 calc R U . . .
C51 C 0.5125(6) 0.0692(6) 1.0407(3) 0.049(2) Uani 1 1 d . . . . .
C52 C 0.1069(6) 0.3394(5) 0.8895(2) 0.039(2) Uani 1 1 d . . . . .
C53 C 0.1221(6) 0.3809(5) 0.9274(3) 0.046(2) Uani 1 1 d . . . . .
H53 H 0.1781 0.4017 0.9234 0.055 Uiso 1 1 calc R U . . .
C54 C 0.0551(6) 0.3929(5) 0.9722(3) 0.043(2) Uani 1 1 d . . . . .
H54 H 0.0633 0.4249 0.9971 0.051 Uiso 1 1 calc R U . . .
C55 C -0.0215(6) 0.3587(6) 0.9802(3) 0.048(2) Uani 1 1 d . . . . .
C56 C -0.0371(7) 0.3151(6) 0.9423(3) 0.052(2) Uani 1 1 d . . . . .
H56 H -0.0902 0.2908 0.9478 0.062 Uiso 1 1 calc R U . . .
C57 C 0.0266(6) 0.3078(6) 0.8964(3) 0.052(2) Uani 1 1 d . . . . .
H57 H 0.0145 0.2805 0.8693 0.063 Uiso 1 1 calc R U . . .
C58 C -0.0878(7) 0.3670(6) 1.0305(3) 0.049(2) Uani 1 1 d . . . . .
C59 C -0.3105(5) 0.7921(5) 0.4537(3) 0.0402(19) Uani 1 1 d . . . . .
C60 C -0.3804(6) 0.7599(6) 0.4846(3) 0.048(2) Uani 1 1 d . . . . .
H60 H -0.3617 0.7017 0.5010 0.058 Uiso 1 1 calc R U . . .
C61 C -0.4790(6) 0.8122(6) 0.4921(3) 0.047(2) Uani 1 1 d . . . . .
H61 H -0.5271 0.7897 0.5134 0.057 Uiso 1 1 calc R U . . .
C62 C -0.5052(6) 0.8962(6) 0.4683(3) 0.049(2) Uani 1 1 d . . . . .
C63 C -0.4338(6) 0.9293(6) 0.4382(3) 0.049(2) Uani 1 1 d . . . . .
H63 H -0.4523 0.9877 0.4227 0.059 Uiso 1 1 calc R U . . .
C64 C -0.3384(6) 0.8793(5) 0.4307(3) 0.043(2) Uani 1 1 d . . . . .
H64 H -0.2904 0.9026 0.4101 0.052 Uiso 1 1 calc R U . . .
C65 C -0.6100(6) 0.9535(6) 0.4767(4) 0.055(2) Uani 1 1 d . . . . .
C66 C -0.2036(6) 0.7947(6) 0.3402(3) 0.049(2) Uani 1 1 d . . . . .
C67 C -0.3017(6) 0.8023(5) 0.3273(3) 0.046(2) Uani 1 1 d . . . . .
H67 H -0.3396 0.7768 0.3551 0.055 Uiso 1 1 calc R U . . .
C68 C -0.3473(7) 0.8465(6) 0.2745(3) 0.054(2) Uani 1 1 d . . . . .
H68 H -0.4164 0.8519 0.2671 0.065 Uiso 1 1 calc R U . . .
C69 C -0.2936(6) 0.8827(6) 0.2325(3) 0.051(2) Uani 1 1 d . . . . .
C70 C -0.1927(6) 0.8765(7) 0.2456(3) 0.063(3) Uani 1 1 d . . . . .
H70 H -0.1551 0.9031 0.2182 0.076 Uiso 1 1 calc R U . . .
C71 C -0.1487(6) 0.8320(6) 0.2980(3) 0.059(3) Uani 1 1 d . . . . .
H71 H -0.0797 0.8263 0.3059 0.071 Uiso 1 1 calc R U . . .
C72 C -0.3429(7) 0.9285(6) 0.1760(3) 0.057(3) Uani 1 1 d . . . . .
Cl1 Cl 0.0742(3) 0.7150(4) 0.24199(16) 0.0824(16) Uani 0.678(5) 1 d D U P A 1
Cl2 Cl 0.2087(4) 0.7403(3) 0.13310(13) 0.0807(14) Uani 0.678(5) 1 d D U P A 1
C73 C 0.2555(10) 0.6570(9) 0.3015(5) 0.062(4) Uani 0.678(5) 1 d D U P A 1
H73 H 0.2155 0.6506 0.3342 0.074 Uiso 0.678(5) 1 calc R U P A 1
C74 C 0.2039(9) 0.6925(10) 0.2457(5) 0.063(4) Uani 0.678(5) 1 d D U P A 1
C75 C 0.2644(9) 0.6980(8) 0.2000(4) 0.051(3) Uani 0.678(5) 1 d D U P A 1
C76 C 0.3694(10) 0.6757(11) 0.2077(6) 0.068(4) Uani 0.678(5) 1 d D U P A 1
H76 H 0.4038 0.6925 0.1745 0.081 Uiso 0.678(5) 1 calc R U P A 1
C77 C 0.4325(11) 0.6341(12) 0.2544(6) 0.090(5) Uani 0.678(5) 1 d D U P A 1
H77 H 0.5049 0.6104 0.2562 0.108 Uiso 0.678(5) 1 calc R U P A 1
C78 C 0.3511(11) 0.6348(9) 0.3077(6) 0.063(3) Uani 0.678(5) 1 d D U P A 1
H78 H 0.3792 0.6171 0.3453 0.075 Uiso 0.678(5) 1 calc R U P A 1
Cl5 Cl 0.3961(4) 0.8495(4) 0.3439(3) 0.115(2) Uani 0.678(5) 1 d D U P A 2
Cl6 Cl 0.3757(5) 0.8819(5) 0.2139(3) 0.138(2) Uani 0.678(5) 1 d D U P A 2
C85 C 0.1958(14) 0.8622(16) 0.3499(8) 0.137(7) Uani 0.678(5) 1 d D U P A 2
H85 H 0.2044 0.8494 0.3900 0.164 Uiso 0.678(5) 1 calc R U P A 2
C86 C 0.2807(11) 0.8731(15) 0.3119(7) 0.128(6) Uani 0.678(5) 1 d D U P A 2
C87 C 0.2712(12) 0.8789(15) 0.2555(7) 0.126(6) Uani 0.678(5) 1 d D U P A 2
C88 C 0.1725(13) 0.9010(16) 0.2332(8) 0.127(6) Uani 0.678(5) 1 d D U P A 2
H88 H 0.1691 0.9025 0.1940 0.152 Uiso 0.678(5) 1 calc R U P A 2
C89 C 0.0784(13) 0.921(2) 0.2582(9) 0.189(10) Uani 0.678(5) 1 d D U P A 2
H89 H 0.0126 0.9539 0.2417 0.227 Uiso 0.678(5) 1 calc R U P A 2
C90 C 0.1141(15) 0.8704(17) 0.3273(9) 0.138(7) Uani 0.678(5) 1 d D U P A 2
H90 H 0.0678 0.8471 0.3498 0.165 Uiso 0.678(5) 1 calc R U P A 2
Cl13 Cl 0.1057(9) 0.7510(8) 0.2155(6) 0.123(5) Uani 0.322(5) 1 d G U P A 3
Cl14 Cl 0.3332(12) 0.6929(9) 0.1615(11) 0.189(9) Uani 0.322(5) 1 d G U P A 3
C161 C 0.1386(11) 0.8935(7) 0.2026(8) 0.128(10) Uani 0.322(5) 1 d G U P A 3
H161 H 0.0695 0.9115 0.2136 0.154 Uiso 0.322(5) 1 calc R U P A 3
C162 C 0.1816(8) 0.8143(6) 0.1930(5) 0.115(8) Uani 0.322(5) 1 d G U P A 3
C163 C 0.2828(9) 0.7880(7) 0.1770(6) 0.094(7) Uani 0.322(5) 1 d G U P A 3
C164 C 0.3410(11) 0.8409(9) 0.1707(8) 0.097(9) Uani 0.322(5) 1 d G U P A 3
H164 H 0.4102 0.8229 0.1597 0.116 Uiso 0.322(5) 1 calc R U P A 3
C165 C 0.2981(14) 0.9201(9) 0.1803(9) 0.063(6) Uani 0.322(5) 1 d G U P A 3
H165 H 0.3379 0.9563 0.1759 0.076 Uiso 0.322(5) 1 calc R U P A 3
C166 C 0.1969(14) 0.9464(8) 0.1963(10) 0.098(8) Uani 0.322(5) 1 d G U P A 3
H166 H 0.1675 1.0006 0.2029 0.118 Uiso 0.322(5) 1 calc R U P A 3
Cl15 Cl 0.3042(15) 0.6850(8) 0.3323(6) 0.153(6) Uani 0.322(5) 1 d D U P A 4
Cl16 Cl 0.0989(13) 0.7911(12) 0.3740(7) 0.163(6) Uani 0.322(5) 1 d D U P A 4
C167 C 0.370(2) 0.8164(18) 0.3334(18) 0.106(8) Uani 0.322(5) 1 d D U P A 4
H167 H 0.4329 0.7864 0.3196 0.127 Uiso 0.322(5) 1 calc R U P A 4
C168 C 0.2839(18) 0.7833(15) 0.340(2) 0.124(8) Uani 0.322(5) 1 d D U P A 4
C169 C 0.1896(18) 0.8368(14) 0.3487(14) 0.110(7) Uani 0.322(5) 1 d D U P A 4
C170 C 0.183(2) 0.9150(15) 0.355(2) 0.126(9) Uani 0.322(5) 1 d D U P A 4
H170 H 0.1151 0.9533 0.3501 0.152 Uiso 0.322(5) 1 calc R U P A 4
C171 C 0.254(3) 0.949(2) 0.368(2) 0.133(11) Uani 0.322(5) 1 d D U P A 4
H171 H 0.2456 0.9943 0.3846 0.160 Uiso 0.322(5) 1 calc R U P A 4
C172 C 0.361(2) 0.884(2) 0.346(3) 0.125(10) Uani 0.322(5) 1 d D U P A 4
H172 H 0.4200 0.9006 0.3421 0.150 Uiso 0.322(5) 1 calc R U P A 4
Cl3 Cl -0.2242(6) 1.0434(4) 0.3642(4) 0.113(2) Uani 0.5 1 d . U P B 5
Cl4 Cl -0.0178(8) 1.0786(6) 0.3646(4) 0.127(3) Uani 0.5 1 d . U P B 5
C79 C -0.1579(17) 1.0585(11) 0.3067(12) 0.076(4) Uani 0.5 1 d . U P B 5
C80 C -0.0672(17) 1.0707(12) 0.3076(11) 0.076(4) Uani 0.5 1 d . U P B 5
C81 C -0.0167(17) 1.0822(12) 0.2533(11) 0.071(4) Uani 0.5 1 d . U P B 5
H81 H 0.0494 1.0881 0.2512 0.085 Uiso 0.5 1 calc R U P B 5
C82 C -0.0639(17) 1.0842(12) 0.2086(12) 0.075(5) Uani 0.5 1 d . U P B 5
H82 H -0.0331 1.0974 0.1733 0.090 Uiso 0.5 1 calc R U P B 5
C83 C -0.1510(17) 1.0695(13) 0.2070(13) 0.078(5) Uani 0.5 1 d . U P B 5
H83 H -0.1816 1.0684 0.1732 0.093 Uiso 0.5 1 calc R U P B 5
C84 C -0.1944(15) 1.0554(12) 0.2609(12) 0.079(5) Uani 0.5 1 d . U P B 5
H84 H -0.2564 1.0426 0.2628 0.094 Uiso 0.5 1 calc R U P B 5
Cl7 Cl 0.6171(6) 0.5246(5) 0.0658(3) 0.1114(15) Uani 0.5 1 d G U P C -6
Cl8 Cl 0.3898(5) 0.6415(5) 0.0265(3) 0.1114(15) Uani 0.5 1 d G U P C -6
C173 C 0.5373(5) 0.5035(5) 0.0214(3) 0.1114(15) Uani 0.5 1 d G U P C -6
C174 C 0.4364(5) 0.5573(5) 0.0015(3) 0.1114(15) Uani 1 1 d G U . C -6
C175 C 0.3821(8) 0.5368(7) -0.0384(5) 0.1114(15) Uani 0.5 1 d G U P C -6
H175 H 0.3152 0.5724 -0.0516 0.134 Uiso 0.5 1 calc R U P C -6
C176 C 0.4278(10) 0.4632(9) -0.0585(6) 0.1114(15) Uani 0.5 1 d G U P C -6
H176 H 0.3914 0.4499 -0.0851 0.134 Uiso 0.5 1 calc R U P C -6
C177 C 0.5282(10) 0.4096(9) -0.0388(7) 0.1114(15) Uani 0.5 1 d G U P C -6
Cl9 Cl 0.1992(7) 0.8628(6) -0.0204(4) 0.133(2) Uani 0.537(8) 1 d D U P D 1
Cl10 Cl 0.0511(7) 1.0360(9) -0.0915(4) 0.156(4) Uani 0.537(8) 1 d D U P D 1
C93 C 0.2184(14) 0.9559(12) 0.0527(8) 0.100(6) Uani 0.537(8) 1 d D U P D 1
H93 H 0.2675 0.9064 0.0733 0.120 Uiso 0.537(8) 1 calc R U P D 1
C94 C 0.1728(15) 0.9544(10) 0.0000(8) 0.105(5) Uani 0.537(8) 1 d D U P D 1
C95 C 0.1052(18) 1.0292(11) -0.0269(8) 0.119(6) Uani 0.537(8) 1 d D U P D 1
C96 C 0.0879(18) 1.0988(12) -0.0051(8) 0.106(6) Uani 0.537(8) 1 d D U P D 1
H96 H 0.0474 1.1474 -0.0311 0.128 Uiso 0.537(8) 1 calc R U P D 1
C97 C 0.1122(6) 1.1185(5) 0.0435(3) 0.126(2) Uani 0.537(8) 1 d D U P D 1
H97 H 0.0908 1.1684 0.0565 0.151 Uiso 0.537(8) 1 calc R U P D 1
C98 C 0.195(2) 1.0201(13) 0.0717(10) 0.128(8) Uani 0.537(8) 1 d D U P D 1
H98 H 0.2279 1.0135 0.1068 0.154 Uiso 0.537(8) 1 calc R U P D 1
Cl11 Cl 0.0880(10) 1.0838(7) -0.0758(5) 0.150(5) Uani 0.463(8) 1 d G U P D 2
Cl12 Cl 0.1122(6) 1.1185(5) 0.0435(3) 0.126(2) Uani 0.463(8) 1 d G U P D 2
C179 C -0.0148(9) 1.0935(7) -0.0330(5) 0.133(2) Uani 0.463(8) 1 d G . P D 2
C180 C -0.0118(14) 1.1153(14) 0.0182(6) 0.21(3) Uani 0.463(8) 1 d G . P D 2
C181 C -0.1004(18) 1.1361(16) 0.0487(9) 0.133(2) Uani 0.463(8) 1 d G . P D 2
H181 H -0.0984 1.1510 0.0837 0.160 Uiso 0.463(8) 1 calc R U P D 2
C182 C -0.1920(14) 1.1352(15) 0.0281(11) 0.133(2) Uani 0.463(8) 1 d G . P D 2
H182 H -0.2525 1.1494 0.0490 0.160 Uiso 0.463(8) 1 calc R U P D 2
C183 C -0.1950(11) 1.1134(18) -0.0231(11) 0.133(2) Uani 0.463(8) 1 d G . P D 2
H183 H -0.2576 1.1128 -0.0372 0.160 Uiso 0.463(8) 1 calc R U P D 2
C184 C -0.1064(11) 1.0926(15) -0.0536(9) 0.133(2) Uani 0.463(8) 1 d G . P D 2
H184 H -0.1084 1.0777 -0.0885 0.160 Uiso 0.463(8) 1 calc R U P D 2
C101 C 0.3873(7) 0.3578(6) 0.3362(4) 0.090(5) Uani 0.3333 1 d G U P E 1
C102 C 0.3500(7) 0.4357(6) 0.2953(4) 0.088(5) Uani 0.3333 1 d G U P E 1
C103 C 0.4240(7) 0.4376(6) 0.2522(4) 0.074(5) Uani 0.3333 1 d G U P E 1
C104 C 0.5071(7) 0.3609(6) 0.2664(4) 0.072(5) Uani 0.3333 1 d G U P E 1
C105 C 0.4843(7) 0.3116(6) 0.3183(4) 0.089(5) Uani 0.3333 1 d G U P E 1
C106 C 0.3184(7) 0.3162(6) 0.3618(3) 0.099(5) Uani 0.3333 1 d G U P E 1
C107 C 0.2114(7) 0.3520(6) 0.3470(4) 0.095(5) Uani 0.3333 1 d G U P E 1
C108 C 0.1746(7) 0.4289(6) 0.3066(4) 0.086(5) Uani 0.3333 1 d G U P E 1
C109 C 0.2443(7) 0.4710(6) 0.2806(4) 0.096(5) Uani 0.3333 1 d G U P E 1
C110 C 0.2115(8) 0.5087(6) 0.2226(4) 0.106(5) Uani 0.3333 1 d G U P E 1
C111 C 0.2846(8) 0.5106(5) 0.1800(4) 0.108(5) Uani 0.3333 1 d G U P E 1
C112 C 0.3916(8) 0.4748(6) 0.1948(4) 0.099(6) Uani 0.3333 1 d G U P E 1
C113 C 0.4417(8) 0.4358(6) 0.1510(4) 0.098(6) Uani 0.3333 1 d G U P E 1
C114 C 0.5237(7) 0.3600(6) 0.1650(4) 0.093(5) Uani 0.3333 1 d G U P E 1
C115 C 0.5566(7) 0.3224(6) 0.2231(4) 0.079(5) Uani 0.3333 1 d G U P E 1
C116 C 0.5840(7) 0.2340(6) 0.2312(4) 0.078(5) Uani 0.3333 1 d G U P E 1
C117 C 0.5615(7) 0.1853(6) 0.2825(4) 0.093(5) Uani 0.3333 1 d G U P E 1
C118 C 0.5114(7) 0.2244(6) 0.3263(4) 0.096(5) Uani 0.3333 1 d G U P E 1
C119 C 0.4417(7) 0.1822(6) 0.3523(4) 0.099(5) Uani 0.3333 1 d G U P E 1
C120 C 0.3458(7) 0.2279(6) 0.3700(3) 0.092(5) Uani 0.3333 1 d G U P E 1
C121 C 0.1727(7) 0.2858(6) 0.3459(4) 0.107(5) Uani 0.3333 1 d G U P E 1
C122 C 0.0977(7) 0.2972(7) 0.3044(4) 0.100(5) Uani 0.3333 1 d G U P E 1
C123 C 0.0605(7) 0.3751(6) 0.2636(4) 0.082(5) Uani 0.3333 1 d G U P E 1
C124 C 0.0987(7) 0.4406(6) 0.2646(4) 0.086(5) Uani 0.3333 1 d G U P E 1
C125 C 0.1214(7) 0.4899(6) 0.2127(4) 0.101(5) Uani 0.3333 1 d G U P E 1
C126 C 0.1057(7) 0.4731(6) 0.1604(4) 0.096(5) Uani 0.3333 1 d G U P E 1
C127 C 0.1797(7) 0.4750(6) 0.1172(4) 0.097(5) Uani 0.3333 1 d G U P E 1
C128 C 0.2687(8) 0.4937(6) 0.1270(4) 0.100(5) Uani 0.3333 1 d G U P E 1
C129 C 0.3658(8) 0.4474(6) 0.1091(4) 0.100(5) Uani 0.3333 1 d G U P E 1
C130 C 0.3727(7) 0.3832(6) 0.0816(4) 0.100(5) Uani 0.3333 1 d G U P E 1
C131 C 0.4558(7) 0.3065(6) 0.0958(4) 0.105(5) Uani 0.3333 1 d G U P E 1
C132 C 0.5308(7) 0.2950(6) 0.1373(4) 0.093(5) Uani 0.3333 1 d G U P E 1
C133 C 0.5680(7) 0.2171(6) 0.1782(4) 0.088(5) Uani 0.3333 1 d G U P E 1
C134 C 0.5298(7) 0.1517(6) 0.1771(4) 0.089(5) Uani 0.3333 1 d G U P E 1
C135 C 0.5071(7) 0.1024(6) 0.2290(4) 0.102(5) Uani 0.3333 1 d G U P E 1
C136 C 0.5228(7) 0.1191(6) 0.2814(4) 0.100(5) Uani 0.3333 1 d G U P E 1
C137 C 0.4488(8) 0.1172(6) 0.3245(4) 0.103(5) Uani 0.3333 1 d G U P E 1
C138 C 0.3598(8) 0.0986(6) 0.3148(4) 0.104(5) Uani 0.3333 1 d G U P E 1
C139 C 0.2627(8) 0.1448(6) 0.3327(4) 0.101(5) Uani 0.3333 1 d G U P E 1
C140 C 0.2558(8) 0.2091(6) 0.3601(3) 0.094(5) Uani 0.3333 1 d G U P E 1
C141 C 0.1048(7) 0.2322(6) 0.2767(4) 0.100(6) Uani 0.3333 1 d G U P E 1
C142 C 0.0719(7) 0.2699(7) 0.2186(4) 0.089(5) Uani 0.3333 1 d G U P E 1
C143 C 0.0445(7) 0.3582(6) 0.2105(4) 0.090(5) Uani 0.3333 1 d G U P E 1
C144 C 0.0670(7) 0.4069(6) 0.1592(4) 0.093(5) Uani 0.3333 1 d G U P E 1
C145 C 0.1171(7) 0.3679(6) 0.1154(4) 0.098(5) Uani 0.3333 1 d G U P E 1
C146 C 0.1868(7) 0.4100(6) 0.0894(4) 0.100(5) Uani 0.3333 1 d G U P E 1
C147 C 0.2827(7) 0.3643(6) 0.0718(3) 0.093(5) Uani 0.3333 1 d G U P E 1
C148 C 0.3101(7) 0.2760(6) 0.0799(4) 0.110(5) Uani 0.3333 1 d G U P E 1
C149 C 0.4171(7) 0.2403(6) 0.0948(4) 0.096(5) Uani 0.3333 1 d G U P E 1
C150 C 0.4539(7) 0.1633(6) 0.1351(4) 0.092(5) Uani 0.3333 1 d G U P E 1
C151 C 0.3842(8) 0.1212(6) 0.1611(4) 0.094(5) Uani 0.3333 1 d G U P E 1
C152 C 0.4171(8) 0.0836(6) 0.2191(4) 0.102(5) Uani 0.3333 1 d G U P E 1
C153 C 0.3439(8) 0.0817(6) 0.2618(4) 0.108(5) Uani 0.3333 1 d G U P E 1
C154 C 0.2369(8) 0.1174(6) 0.2469(4) 0.089(5) Uani 0.3333 1 d G U P E 1
C155 C 0.1868(8) 0.1564(6) 0.2907(4) 0.098(6) Uani 0.3333 1 d G U P E 1
C156 C 0.1214(7) 0.2313(6) 0.1753(4) 0.082(5) Uani 0.3333 1 d G U P E 1
C157 C 0.1442(7) 0.2806(6) 0.1234(4) 0.082(5) Uani 0.3333 1 d G U P E 1
C158 C 0.2413(7) 0.2344(6) 0.1055(4) 0.093(5) Uani 0.3333 1 d G U P E 1
C159 C 0.2785(8) 0.1565(6) 0.1464(4) 0.080(5) Uani 0.3333 1 d G U P E 1
C160 C 0.2045(8) 0.1546(6) 0.1895(4) 0.071(5) Uani 0.3333 1 d G U P E 1
C201 C 0.3367(8) 0.4162(6) 0.3105(4) 0.093(5) Uani 0.3333 1 d G U P F 2
C202 C 0.3078(8) 0.4815(6) 0.2604(4) 0.104(5) Uani 0.3333 1 d G U P F 2
C203 C 0.3870(8) 0.4663(6) 0.2190(4) 0.104(6) Uani 0.3333 1 d G U P F 2
C204 C 0.4739(8) 0.3954(6) 0.2473(4) 0.105(6) Uani 0.3333 1 d G U P F 2
C205 C 0.4402(8) 0.3698(6) 0.3023(4) 0.104(6) Uani 0.3333 1 d G U P F 2
C206 C 0.2730(8) 0.3760(6) 0.3437(4) 0.106(5) Uani 0.3333 1 d G U P F 2
C207 C 0.1697(8) 0.3975(6) 0.3227(4) 0.090(5) Uani 0.3333 1 d G U P F 2
C208 C 0.1409(8) 0.4587(6) 0.2723(4) 0.074(5) Uani 0.3333 1 d G U P F 2
C209 C 0.2078(8) 0.4985(6) 0.2385(4) 0.094(5) Uani 0.3333 1 d G U P F 2
C210 C 0.1954(8) 0.5092(6) 0.1787(4) 0.087(5) Uani 0.3333 1 d G U P F 2
C211 C 0.2733(8) 0.5004(6) 0.1387(4) 0.099(5) Uani 0.3333 1 d G U P F 2
C212 C 0.3789(8) 0.4687(6) 0.1628(4) 0.109(6) Uani 0.3333 1 d G U P F 2
C213 C 0.4503(7) 0.4098(6) 0.1350(4) 0.095(5) Uani 0.3333 1 d G U P F 2
C214 C 0.5327(7) 0.3437(7) 0.1626(4) 0.101(6) Uani 0.3333 1 d G U P F 2
C215 C 0.5439(7) 0.3341(7) 0.2231(4) 0.090(5) Uani 0.3333 1 d G U P F 2
C216 C 0.5764(7) 0.2437(7) 0.2478(4) 0.092(5) Uani 0.3333 1 d G U P F 2
C217 C 0.5404(7) 0.2237(6) 0.3020(4) 0.084(5) Uani 0.3333 1 d G U P F 2
C218 C 0.4722(7) 0.2848(6) 0.3291(4) 0.098(5) Uani 0.3333 1 d G U P F 2
C219 C 0.4037(8) 0.2417(6) 0.3603(3) 0.101(5) Uani 0.3333 1 d G U P F 2
C220 C 0.3013(8) 0.2871(6) 0.3658(3) 0.104(5) Uani 0.3333 1 d G U P F 2
C221 C 0.1328(7) 0.3281(6) 0.3289(4) 0.091(5) Uani 0.3333 1 d G U P F 2
C222 C 0.0662(7) 0.3297(7) 0.2856(4) 0.104(5) Uani 0.3333 1 d G U P F 2
C223 C 0.0481(7) 0.3870(6) 0.2316(4) 0.100(5) Uani 0.3333 1 d G U P F 2
C224 C 0.0793(7) 0.4563(6) 0.2256(4) 0.103(5) Uani 0.3333 1 d G U P F 2
C225 C 0.1098(7) 0.4837(6) 0.1705(4) 0.093(5) Uani 0.3333 1 d G U P F 2
C226 C 0.1138(7) 0.4401(6) 0.1278(4) 0.081(5) Uani 0.3333 1 d G U P F 2
C227 C 0.1973(7) 0.4258(6) 0.0905(4) 0.093(5) Uani 0.3333 1 d G U P F 2
C228 C 0.2786(8) 0.4577(6) 0.0947(4) 0.087(5) Uani 0.3333 1 d G U P F 2
C229 C 0.3822(8) 0.4076(6) 0.0933(4) 0.072(4) Uani 0.3333 1 d G U P F 2
C230 C 0.3993(8) 0.3320(7) 0.0785(4) 0.107(5) Uani 0.3333 1 d G U P F 2
C231 C 0.4860(7) 0.2626(7) 0.1080(4) 0.106(5) Uani 0.3333 1 d G U P F 2
C232 C 0.5518(7) 0.2631(7) 0.1506(4) 0.107(5) Uani 0.3333 1 d G U P F 2
C233 C 0.5797(7) 0.2004(7) 0.2035(4) 0.098(5) Uani 0.3333 1 d G U P F 2
C234 C 0.5430(7) 0.1327(6) 0.2152(4) 0.096(5) Uani 0.3333 1 d G U P F 2
C235 C 0.5119(7) 0.1054(6) 0.2711(4) 0.088(5) Uani 0.3333 1 d G U P F 2
C236 C 0.5102(7) 0.1482(6) 0.3142(4) 0.084(5) Uani 0.3333 1 d G U P F 2
C237 C 0.4232(8) 0.1620(6) 0.3494(4) 0.093(5) Uani 0.3333 1 d G U P F 2
C238 C 0.3385(8) 0.1339(6) 0.3431(4) 0.089(5) Uani 0.3333 1 d G U P F 2
C239 C 0.2326(8) 0.1830(6) 0.3459(4) 0.082(5) Uani 0.3333 1 d G U P F 2
C240 C 0.2182(8) 0.2595(6) 0.3590(4) 0.103(5) Uani 0.3333 1 d G U P F 2
C241 C 0.0833(7) 0.2492(7) 0.2738(4) 0.108(6) Uani 0.3333 1 d G U P F 2
C242 C 0.0751(7) 0.2575(7) 0.2137(4) 0.097(5) Uani 0.3333 1 d G U P F 2
C243 C 0.0451(7) 0.3461(7) 0.1875(4) 0.093(5) Uani 0.3333 1 d G U P F 2
C244 C 0.0809(7) 0.3655(6) 0.1353(4) 0.083(5) Uani 0.3333 1 d G U P F 2
C245 C 0.1488(7) 0.3007(6) 0.1127(4) 0.082(5) Uani 0.3333 1 d G U P F 2
C246 C 0.2142(7) 0.3463(6) 0.0807(3) 0.102(5) Uani 0.3333 1 d G U P F 2
C247 C 0.3167(8) 0.3029(6) 0.0738(3) 0.107(5) Uani 0.3333 1 d G U P F 2
C248 C 0.3481(8) 0.2144(6) 0.1002(4) 0.100(5) Uani 0.3333 1 d G U P F 2
C249 C 0.4536(7) 0.1915(6) 0.1197(4) 0.092(5) Uani 0.3333 1 d G U P F 2
C250 C 0.4790(7) 0.1293(6) 0.1698(4) 0.073(5) Uani 0.3333 1 d G U P F 2
C251 C 0.4113(8) 0.0902(6) 0.2033(4) 0.087(5) Uani 0.3333 1 d G U P F 2
C252 C 0.4292(8) 0.0755(6) 0.2641(4) 0.080(5) Uani 0.3333 1 d G U P F 2
C253 C 0.3436(8) 0.0860(6) 0.3010(4) 0.101(5) Uani 0.3333 1 d G U P F 2
C254 C 0.2371(8) 0.1146(6) 0.2801(4) 0.104(5) Uani 0.3333 1 d G U P F 2
C255 C 0.1657(8) 0.1811(6) 0.3025(4) 0.096(5) Uani 0.3333 1 d G U P F 2
C256 C 0.1470(7) 0.1917(6) 0.1925(4) 0.103(6) Uani 0.3333 1 d G U P F 2
C257 C 0.1785(8) 0.2162(6) 0.1352(4) 0.106(5) Uani 0.3333 1 d G U P F 2
C258 C 0.2852(8) 0.1725(6) 0.1309(4) 0.095(6) Uani 0.3333 1 d G U P F 2
C259 C 0.3131(8) 0.1068(6) 0.1817(4) 0.104(5) Uani 0.3333 1 d G U P F 2
C260 C 0.2332(8) 0.1229(6) 0.2227(4) 0.103(6) Uani 0.3333 1 d G U P F 2
C301 C 0.2133(7) 0.4124(6) 0.3256(3) 0.090(5) Uani 0.3333 1 d G U P G 3
C302 C 0.1900(7) 0.4819(6) 0.2773(4) 0.101(5) Uani 0.3333 1 d G U P G 3
C303 C 0.2812(8) 0.4917(5) 0.2466(4) 0.091(5) Uani 0.3333 1 d G U P G 3
C304 C 0.3651(7) 0.4333(6) 0.2870(4) 0.092(6) Uani 0.3333 1 d G U P G 3
C305 C 0.3216(7) 0.3879(6) 0.3328(4) 0.084(5) Uani 0.3333 1 d G U P G 3
C306 C 0.1639(7) 0.3515(6) 0.3401(3) 0.088(5) Uani 0.3333 1 d G U P G 3
C307 C 0.0861(6) 0.3539(6) 0.3012(3) 0.077(5) Uani 0.3333 1 d G U P G 3
C308 C 0.0656(6) 0.4211(6) 0.2548(4) 0.071(5) Uani 0.3333 1 d G U P G 3
C309 C 0.1187(7) 0.4824(6) 0.2387(4) 0.095(5) Uani 0.3333 1 d G U P G 3
C310 C 0.1398(7) 0.5013(5) 0.1790(4) 0.082(5) Uani 0.3333 1 d G U P G 3
C311 C 0.2278(8) 0.5139(5) 0.1510(4) 0.096(5) Uani 0.3333 1 d G U P G 3
C312 C 0.3121(8) 0.4995(5) 0.1924(4) 0.098(5) Uani 0.3333 1 d G U P G 3
C313 C 0.4125(7) 0.4566(6) 0.1734(4) 0.090(5) Uani 0.3333 1 d G U P G 3
C314 C 0.4892(7) 0.4018(6) 0.2126(4) 0.104(6) Uani 0.3333 1 d G U P G 3
C315 C 0.4635(7) 0.3871(6) 0.2723(4) 0.088(5) Uani 0.3333 1 d G U P G 3
C316 C 0.5241(7) 0.2986(7) 0.2950(4) 0.101(5) Uani 0.3333 1 d G U P G 3
C317 C 0.4759(7) 0.2593(6) 0.3407(4) 0.106(5) Uani 0.3333 1 d G U P G 3
C318 C 0.3761(7) 0.3054(6) 0.3568(3) 0.076(4) Uani 0.3333 1 d G U P G 3
C319 C 0.3232(7) 0.2410(6) 0.3708(3) 0.077(5) Uani 0.3333 1 d G U P G 3
C320 C 0.2203(7) 0.2628(6) 0.3577(3) 0.101(5) Uani 0.3333 1 d G U P G 3
C321 C 0.0869(7) 0.2747(6) 0.2930(3) 0.099(5) Uani 0.3333 1 d G U P G 3
C322 C 0.0621(7) 0.2715(6) 0.2372(4) 0.089(5) Uani 0.3333 1 d G U P G 3
C323 C 0.0546(6) 0.3380(6) 0.1880(3) 0.089(5) Uani 0.3333 1 d G U P G 3
C324 C 0.0456(6) 0.4170(6) 0.1975(4) 0.076(4) Uani 0.3333 1 d G U P G 3
C325 C 0.0892(7) 0.4591(6) 0.1517(3) 0.077(5) Uani 0.3333 1 d G U P G 3
C326 C 0.1307(7) 0.4220(6) 0.1072(3) 0.075(5) Uani 0.3333 1 d G U P G 3
C327 C 0.2269(7) 0.4254(6) 0.0835(3) 0.082(5) Uani 0.3333 1 d G U P G 3
C328 C 0.2731(7) 0.4730(5) 0.1075(3) 0.088(5) Uani 0.3333 1 d G U P G 3
C329 C 0.3802(7) 0.4460(6) 0.1202(4) 0.103(5) Uani 0.3333 1 d G U P G 3
C330 C 0.4328(7) 0.3730(6) 0.1034(3) 0.096(5) Uani 0.3333 1 d G U P G 3
C331 C 0.5196(7) 0.3196(7) 0.1405(4) 0.092(5) Uani 0.3333 1 d G U P G 3
C332 C 0.5491(7) 0.3261(7) 0.1962(4) 0.103(5) Uani 0.3333 1 d G U P G 3
C333 C 0.5662(6) 0.2612(7) 0.2481(4) 0.104(6) Uani 0.3333 1 d G U P G 3
C334 C 0.5723(6) 0.1812(6) 0.2438(4) 0.095(5) Uani 0.3333 1 d G U P G 3
C335 C 0.5355(7) 0.1340(6) 0.2930(4) 0.097(5) Uani 0.3333 1 d G U P G 3
C336 C 0.4790(7) 0.1758(6) 0.3330(3) 0.091(5) Uani 0.3333 1 d G U P G 3
C337 C 0.3857(7) 0.1664(6) 0.3572(3) 0.086(5) Uani 0.3333 1 d G U P G 3
C338 C 0.3385(8) 0.1184(6) 0.3327(3) 0.095(5) Uani 0.3333 1 d G U P G 3
C339 C 0.2296(8) 0.1445(6) 0.3180(3) 0.112(5) Uani 0.3333 1 d G U P G 3
C340 C 0.1692(7) 0.2192(6) 0.3330(3) 0.095(5) Uani 0.3333 1 d G U P G 3
C341 C 0.1220(7) 0.1917(6) 0.2242(4) 0.098(5) Uani 0.3333 1 d G U P G 3
C342 C 0.1534(7) 0.2075(6) 0.1658(4) 0.090(5) Uani 0.3333 1 d G U P G 3
C343 C 0.0999(6) 0.2960(6) 0.1446(3) 0.086(5) Uani 0.3333 1 d G U P G 3
C344 C 0.1362(7) 0.3370(6) 0.0985(3) 0.096(5) Uani 0.3333 1 d G U P G 3
C345 C 0.2323(7) 0.2826(6) 0.0869(3) 0.061(4) Uani 0.3333 1 d G U P G 3
C346 C 0.2797(7) 0.3493(6) 0.0683(3) 0.082(5) Uani 0.3333 1 d G U P G 3
C347 C 0.3834(7) 0.3273(6) 0.0792(3) 0.093(5) Uani 0.3333 1 d G U P G 3
C348 C 0.4463(7) 0.2400(6) 0.1013(3) 0.090(5) Uani 0.3333 1 d G U P G 3
C349 C 0.5286(6) 0.2370(6) 0.1383(4) 0.067(4) Uani 0.3333 1 d G U P G 3
C350 C 0.5573(7) 0.1722(6) 0.1873(4) 0.086(5) Uani 0.3333 1 d G U P G 3
C351 C 0.5077(7) 0.1095(6) 0.2035(4) 0.099(5) Uani 0.3333 1 d G U P G 3
C352 C 0.4887(7) 0.0893(6) 0.2647(4) 0.095(5) Uani 0.3333 1 d G U P G 3
C353 C 0.3931(8) 0.0826(5) 0.2867(4) 0.101(5) Uani 0.3333 1 d G U P G 3
C354 C 0.3090(8) 0.0899(5) 0.2478(4) 0.100(5) Uani 0.3333 1 d G U P G 3
C355 C 0.2066(8) 0.1374(6) 0.2618(4) 0.099(6) Uani 0.3333 1 d G U P G 3
C356 C 0.2548(7) 0.1545(6) 0.1551(4) 0.083(5) Uani 0.3333 1 d G U P G 3
C357 C 0.2947(7) 0.2010(6) 0.1064(3) 0.063(4) Uani 0.3333 1 d G U P G 3
C358 C 0.4023(7) 0.1777(6) 0.1153(3) 0.084(5) Uani 0.3333 1 d G U P G 3
C359 C 0.4360(8) 0.1094(6) 0.1657(4) 0.100(5) Uani 0.3333 1 d G U P G 3
C360 C 0.3428(8) 0.0987(5) 0.1935(4) 0.097(5) Uani 0.3333 1 d G U P G 3

loop_
_atom_site_aniso_label
_atom_site_aniso_U_11
_atom_site_aniso_U_22
_atom_site_aniso_U_33
_atom_site_aniso_U_23
_atom_site_aniso_U_13
_atom_site_aniso_U_12
O1 0.066(4) 0.071(4) 0.043(3) -0.015(3) 0.028(3) -0.011(3)
O2 0.082(5) 0.084(5) 0.046(3) -0.025(3) 0.032(3) -0.027(4)
O3 0.029(3) 0.079(5) 0.100(5) -0.030(4) 0.001(3) 0.014(3)
O4 0.033(4) 0.073(6) 0.247(13) 0.016(7) 0.031(6) 0.024(4)
O5 0.037(4) 0.084(5) 0.035(3) -0.002(3) -0.005(2) 0.014(3)
O6 0.054(4) 0.066(4) 0.032(3) 0.006(3) -0.007(3) 0.013(3)
O7 0.068(4) 0.079(5) 0.036(3) -0.024(3) 0.027(3) -0.012(4)
O8 0.094(5) 0.096(5) 0.054(4) -0.039(4) 0.041(4) -0.056(5)
O9 0.029(4) 0.084(5) 0.125(6) -0.005(5) 0.020(4) 0.015(3)
O10 0.030(3) 0.067(5) 0.088(5) -0.029(4) 0.000(3) 0.012(3)
O11 0.044(4) 0.073(4) 0.035(3) 0.001(3) -0.006(2) 0.015(3)
O12 0.042(3) 0.077(4) 0.028(3) 0.006(3) -0.002(2) 0.016(3)
C1 0.018(3) 0.046(4) 0.022(3) -0.006(3) 0.004(2) 0.008(3)
C2 0.032(4) 0.045(4) 0.023(3) -0.004(3) 0.001(3) 0.016(3)
C3 0.024(4) 0.053(5) 0.026(3) -0.008(3) 0.011(3) 0.011(3)
C4 0.021(3) 0.044(4) 0.028(3) -0.008(3) 0.005(3) 0.010(3)
C5 0.021(3) 0.051(4) 0.022(3) -0.002(3) -0.001(3) 0.010(3)
C6 0.022(3) 0.044(4) 0.027(3) -0.007(3) 0.005(3) 0.005(3)
C7 0.019(3) 0.048(4) 0.026(3) -0.004(3) 0.002(3) 0.011(3)
C8 0.031(4) 0.062(5) 0.021(3) -0.002(3) -0.002(3) 0.017(4)
C9 0.026(4) 0.063(5) 0.029(3) -0.005(3) 0.003(3) 0.014(4)
C10 0.031(4) 0.064(5) 0.023(3) -0.003(3) 0.006(3) 0.011(4)
C11 0.026(4) 0.064(5) 0.023(3) -0.006(3) 0.005(3) 0.014(4)
C12 0.032(4) 0.057(5) 0.025(3) -0.007(3) 0.000(3) 0.018(4)
C13 0.030(4) 0.060(5) 0.022(3) -0.003(3) -0.002(3) 0.012(4)
C14 0.027(4) 0.054(5) 0.023(3) -0.006(3) 0.004(3) 0.006(3)
C15 0.036(4) 0.060(5) 0.018(3) -0.004(3) 0.005(3) 0.009(4)
C16 0.032(4) 0.062(5) 0.020(3) -0.007(3) -0.001(3) 0.013(4)
C17 0.036(4) 0.055(5) 0.019(3) -0.002(3) 0.005(3) 0.017(4)
C18 0.024(4) 0.054(5) 0.021(3) -0.012(3) 0.004(3) 0.008(3)
C19 0.026(4) 0.043(4) 0.027(3) -0.007(3) 0.005(3) 0.006(3)
C20 0.021(3) 0.045(4) 0.027(3) -0.007(3) -0.001(3) 0.007(3)
C21 0.026(4) 0.042(4) 0.027(3) -0.007(3) 0.001(3) 0.011(3)
C22 0.019(3) 0.052(5) 0.027(3) -0.006(3) -0.001(3) 0.005(3)
C23 0.021(4) 0.058(5) 0.026(3) -0.006(3) 0.003(3) 0.013(3)
C24 0.024(4) 0.066(5) 0.024(3) -0.003(3) -0.001(3) 0.012(4)
C25 0.023(4) 0.070(5) 0.021(3) 0.001(3) 0.005(3) 0.014(4)
C26 0.017(3) 0.054(5) 0.033(3) -0.011(3) 0.001(3) 0.014(3)
C27 0.026(4) 0.066(5) 0.023(3) 0.002(3) 0.005(3) 0.014(4)
C28 0.025(4) 0.045(4) 0.027(3) -0.005(3) 0.002(3) 0.013(3)
C29 0.016(3) 0.051(4) 0.024(3) -0.009(3) 0.002(2) 0.008(3)
C30 0.034(4) 0.048(4) 0.017(3) -0.004(3) 0.002(3) 0.007(3)
C31 0.029(4) 0.053(5) 0.024(3) -0.004(3) 0.012(3) 0.006(3)
C32 0.044(5) 0.054(5) 0.041(4) -0.015(4) 0.007(3) -0.001(4)
C33 0.042(5) 0.060(5) 0.039(4) -0.011(4) 0.014(3) -0.012(4)
C34 0.031(4) 0.057(5) 0.036(4) -0.014(3) 0.014(3) -0.007(4)
C35 0.031(4) 0.062(5) 0.042(4) -0.021(4) 0.007(3) -0.001(4)
C36 0.031(4) 0.063(5) 0.035(4) -0.006(4) 0.007(3) 0.005(4)
C37 0.035(4) 0.062(6) 0.037(4) -0.022(4) 0.010(3) 0.000(4)
C38 0.022(4) 0.046(4) 0.039(4) -0.009(3) 0.014(3) 0.015(3)
C39 0.029(4) 0.057(5) 0.054(5) -0.018(4) 0.005(4) 0.008(4)
C40 0.025(4) 0.074(6) 0.069(5) -0.036(5) 0.011(4) -0.004(4)
C41 0.027(4) 0.061(6) 0.069(6) -0.006(5) -0.002(4) 0.015(4)
C42 0.041(6) 0.079(8) 0.108(9) 0.021(7) 0.025(6) 0.026(5)
C43 0.038(5) 0.087(8) 0.079(7) 0.009(6) 0.024(5) 0.014(5)
C44 0.033(5) 0.071(7) 0.077(6) -0.004(5) 0.013(5) 0.014(5)
C45 0.028(4) 0.060(5) 0.021(3) -0.006(3) 0.001(3) 0.015(4)
C46 0.040(5) 0.063(5) 0.028(3) -0.009(3) 0.005(3) 0.006(4)
C47 0.027(4) 0.070(6) 0.031(3) -0.006(4) -0.002(3) 0.007(4)
C48 0.038(5) 0.057(5) 0.027(3) -0.003(3) 0.002(3) 0.008(4)
C49 0.038(5) 0.060(5) 0.027(3) -0.006(3) 0.004(3) 0.010(4)
C50 0.033(4) 0.062(5) 0.029(3) -0.002(3) 0.004(3) 0.015(4)
C51 0.036(5) 0.062(5) 0.025(3) -0.003(3) 0.003(3) 0.012(4)
C52 0.033(4) 0.051(5) 0.014(3) -0.005(3) 0.007(3) 0.009(3)
C53 0.034(4) 0.061(5) 0.031(3) -0.008(3) 0.011(3) -0.004(4)
C54 0.040(4) 0.055(5) 0.023(3) -0.012(3) 0.005(3) -0.001(4)
C55 0.040(5) 0.067(6) 0.028(3) -0.006(4) 0.008(3) -0.011(4)
C56 0.045(5) 0.080(6) 0.033(4) -0.020(4) 0.011(3) -0.020(5)
C57 0.037(5) 0.076(6) 0.029(3) -0.018(4) 0.001(3) 0.005(4)
C58 0.046(5) 0.064(6) 0.032(4) -0.016(4) 0.001(3) -0.010(4)
C59 0.021(4) 0.049(4) 0.030(3) -0.008(3) -0.004(3) 0.016(3)
C60 0.026(4) 0.061(5) 0.034(4) -0.004(3) -0.003(3) 0.011(4)
C61 0.019(4) 0.064(6) 0.045(4) -0.010(4) -0.004(3) 0.004(4)
C62 0.017(4) 0.071(6) 0.046(4) -0.021(4) -0.005(3) 0.010(4)
C63 0.024(4) 0.057(5) 0.043(4) -0.001(4) -0.009(3) 0.013(4)
C64 0.026(4) 0.049(5) 0.036(4) 0.000(3) -0.001(3) 0.005(3)
C65 0.025(4) 0.063(6) 0.059(5) -0.014(4) -0.003(4) 0.011(4)
C66 0.029(4) 0.066(5) 0.026(3) -0.006(3) -0.001(3) 0.017(4)
C67 0.032(4) 0.051(5) 0.035(4) -0.001(3) 0.000(3) 0.005(4)
C68 0.041(5) 0.065(6) 0.029(4) -0.003(3) -0.004(3) 0.014(4)
C69 0.028(4) 0.065(5) 0.033(4) -0.005(3) 0.002(3) 0.015(4)
C70 0.031(4) 0.091(7) 0.029(4) 0.010(4) 0.004(3) 0.016(4)
C71 0.025(4) 0.073(6) 0.043(4) 0.006(4) 0.004(3) 0.018(4)
C72 0.042(5) 0.066(6) 0.034(4) -0.012(4) 0.003(4) 0.019(4)
Cl1 0.042(2) 0.131(4) 0.053(2) -0.028(2) 0.0039(15) 0.004(2)
Cl2 0.091(3) 0.110(3) 0.0351(16) -0.0068(17) -0.0084(16) -0.030(3)
C73 0.067(6) 0.066(8) 0.046(5) -0.013(5) -0.008(5) -0.011(6)
C74 0.047(6) 0.086(9) 0.041(5) -0.016(5) 0.004(4) -0.001(5)
C75 0.051(6) 0.061(7) 0.036(5) -0.014(4) 0.006(4) -0.009(5)
C76 0.056(6) 0.091(10) 0.058(6) -0.022(6) 0.006(5) -0.025(6)
C77 0.078(8) 0.110(13) 0.073(7) -0.010(7) -0.016(6) -0.025(8)
C78 0.069(7) 0.049(8) 0.064(7) -0.013(6) -0.017(5) -0.008(6)
Cl5 0.079(3) 0.122(5) 0.091(3) 0.004(3) -0.029(3) 0.020(3)
Cl6 0.118(5) 0.123(5) 0.147(5) -0.007(4) -0.011(4) -0.020(4)
C85 0.132(10) 0.109(14) 0.137(11) -0.039(10) 0.015(8) 0.009(10)
C86 0.113(9) 0.100(12) 0.129(9) -0.013(8) -0.015(7) 0.014(8)
C87 0.125(9) 0.099(13) 0.130(9) -0.018(9) -0.009(7) -0.010(9)
C88 0.115(9) 0.117(14) 0.135(12) -0.035(10) 0.000(8) -0.018(9)
C89 0.141(12) 0.23(2) 0.162(13) -0.026(13) 0.020(10) -0.027(12)
C90 0.116(11) 0.151(16) 0.133(11) -0.063(11) 0.049(8) -0.010(11)
Cl13 0.124(10) 0.142(11) 0.109(9) -0.012(8) -0.014(8) -0.060(9)
Cl14 0.160(14) 0.117(10) 0.32(2) -0.111(13) 0.097(16) -0.059(10)
C161 0.097(13) 0.108(12) 0.18(2) -0.047(12) 0.030(13) -0.032(10)
C162 0.103(12) 0.097(12) 0.14(2) -0.033(11) 0.018(12) -0.026(9)
C163 0.099(12) 0.082(11) 0.099(17) -0.020(11) 0.006(11) -0.027(9)
C164 0.095(13) 0.075(11) 0.11(2) -0.027(12) 0.016(13) -0.020(10)
C165 0.059(12) 0.059(11) 0.059(14) -0.007(10) -0.011(10) -0.008(9)
C166 0.073(12) 0.088(13) 0.12(2) -0.023(12) 0.016(12) -0.015(10)
Cl15 0.225(17) 0.095(8) 0.120(10) -0.002(7) -0.048(10) -0.035(9)
Cl16 0.175(13) 0.165(13) 0.128(11) -0.011(9) -0.045(9) -0.037(10)
C167 0.124(15) 0.084(14) 0.081(18) 0.001(12) -0.059(12) -0.001(11)
C168 0.142(13) 0.096(11) 0.116(18) -0.019(11) -0.041(12) -0.016(10)
C169 0.146(13) 0.101(12) 0.066(14) -0.016(10) -0.047(10) -0.012(9)
C170 0.134(16) 0.111(13) 0.119(19) -0.036(12) -0.023(14) -0.009(11)
C171 0.150(18) 0.108(16) 0.12(2) -0.017(16) -0.044(16) -0.016(13)
C172 0.129(17) 0.104(15) 0.13(2) -0.029(15) -0.049(15) -0.011(12)
Cl3 0.113(6) 0.067(4) 0.161(6) -0.019(4) 0.028(5) -0.040(4)
Cl4 0.138(7) 0.129(7) 0.125(6) -0.011(5) -0.036(5) -0.067(6)
C79 0.053(8) 0.026(8) 0.138(9) -0.013(7) -0.009(6) -0.001(7)
C80 0.052(8) 0.041(9) 0.121(9) -0.010(7) -0.014(6) 0.000(7)
C81 0.051(9) 0.040(9) 0.129(9) -0.033(8) -0.004(7) -0.013(7)
C82 0.055(9) 0.042(10) 0.132(10) -0.025(8) -0.008(7) -0.016(8)
C83 0.054(9) 0.045(10) 0.138(11) -0.028(9) -0.010(7) -0.014(8)
C84 0.034(8) 0.040(9) 0.145(9) -0.021(8) -0.008(7) 0.010(7)
Cl7 0.097(3) 0.124(4) 0.103(3) -0.013(3) 0.013(3) -0.034(3)
Cl8 0.097(3) 0.124(4) 0.103(3) -0.013(3) 0.013(3) -0.034(3)
C173 0.097(3) 0.124(4) 0.103(3) -0.013(3) 0.013(3) -0.034(3)
C174 0.097(3) 0.124(4) 0.103(3) -0.013(3) 0.013(3) -0.034(3)
C175 0.097(3) 0.124(4) 0.103(3) -0.013(3) 0.013(3) -0.034(3)
C176 0.097(3) 0.124(4) 0.103(3) -0.013(3) 0.013(3) -0.034(3)
C177 0.097(3) 0.124(4) 0.103(3) -0.013(3) 0.013(3) -0.034(3)
Cl9 0.114(5) 0.128(5) 0.153(6) -0.052(4) 0.007(4) -0.021(4)
Cl10 0.105(6) 0.215(12) 0.146(7) -0.034(7) 0.031(5) -0.057(7)
C93 0.053(10) 0.120(11) 0.133(12) -0.032(9) 0.043(8) -0.041(9)
C94 0.069(11) 0.120(10) 0.130(11) -0.035(8) 0.050(8) -0.039(8)
C95 0.082(12) 0.131(11) 0.139(11) -0.033(9) 0.032(9) -0.031(9)
C96 0.083(13) 0.125(12) 0.111(10) -0.021(8) 0.021(9) -0.042(10)
C97 0.112(5) 0.161(6) 0.109(4) -0.030(4) 0.011(4) -0.054(5)
C98 0.119(16) 0.134(11) 0.127(13) -0.036(9) 0.023(11) -0.035(10)
Cl11 0.164(11) 0.106(8) 0.156(10) -0.024(7) 0.027(8) -0.020(7)
Cl12 0.112(5) 0.161(6) 0.109(4) -0.030(4) 0.011(4) -0.054(5)
C179 0.114(5) 0.128(5) 0.153(6) -0.052(4) 0.007(4) -0.021(4)
C180 0.16(4) 0.07(2) 0.40(8) -0.07(3) 0.19(5) -0.06(2)
C181 0.114(5) 0.128(5) 0.153(6) -0.052(4) 0.007(4) -0.021(4)
C182 0.114(5) 0.128(5) 0.153(6) -0.052(4) 0.007(4) -0.021(4)
C183 0.114(5) 0.128(5) 0.153(6) -0.052(4) 0.007(4) -0.021(4)
C184 0.114(5) 0.128(5) 0.153(6) -0.052(4) 0.007(4) -0.021(4)
C101 0.099(8) 0.108(8) 0.063(8) -0.039(7) -0.009(6) -0.020(6)
C102 0.089(8) 0.098(9) 0.072(8) -0.039(7) 0.004(6) -0.010(6)
C103 0.074(8) 0.077(9) 0.070(7) -0.039(6) -0.007(6) -0.006(7)
C104 0.068(9) 0.081(8) 0.060(7) -0.030(6) -0.010(6) -0.004(7)
C105 0.098(9) 0.100(8) 0.063(8) -0.025(6) -0.009(7) -0.017(6)
C106 0.110(8) 0.112(8) 0.066(10) -0.024(7) -0.012(7) -0.020(6)
C107 0.101(9) 0.115(8) 0.067(9) -0.033(7) 0.002(7) -0.022(6)
C108 0.080(8) 0.102(9) 0.070(8) -0.043(7) 0.015(6) -0.005(7)
C109 0.086(8) 0.108(10) 0.079(8) -0.029(7) 0.004(6) -0.008(7)
C110 0.111(8) 0.111(11) 0.082(8) -0.022(7) -0.003(6) -0.016(7)
C111 0.104(8) 0.122(11) 0.081(8) -0.020(7) -0.009(6) -0.016(7)
C112 0.102(8) 0.111(11) 0.073(7) -0.023(7) -0.012(6) -0.017(8)
C113 0.094(8) 0.112(9) 0.080(8) -0.027(7) -0.006(7) -0.020(7)
C114 0.091(10) 0.114(8) 0.066(8) -0.023(6) 0.001(7) -0.020(7)
C115 0.072(10) 0.092(8) 0.064(7) -0.032(6) -0.001(6) -0.005(7)
C116 0.068(10) 0.090(8) 0.069(7) -0.041(6) 0.002(6) -0.003(7)
C117 0.086(10) 0.109(8) 0.074(8) -0.031(6) -0.003(7) -0.009(7)
C118 0.097(10) 0.103(8) 0.078(9) -0.030(7) 0.001(8) -0.012(7)
C119 0.104(8) 0.108(9) 0.069(9) -0.010(7) -0.012(7) -0.019(7)
C120 0.106(8) 0.108(8) 0.053(10) -0.018(7) -0.013(7) -0.022(6)
C121 0.108(9) 0.118(8) 0.085(10) -0.026(7) -0.010(7) -0.021(7)
C122 0.100(10) 0.119(8) 0.074(8) -0.030(6) 0.001(7) -0.022(7)
C123 0.065(10) 0.108(8) 0.063(8) -0.032(6) 0.008(7) -0.005(7)
C124 0.076(9) 0.100(9) 0.067(8) -0.032(7) 0.010(7) 0.000(7)
C125 0.095(9) 0.112(10) 0.077(7) -0.023(7) 0.007(6) -0.011(8)
C126 0.082(9) 0.105(9) 0.079(8) -0.022(7) -0.005(7) 0.001(8)
C127 0.089(8) 0.106(9) 0.073(8) -0.013(7) -0.006(6) -0.005(7)
C128 0.101(8) 0.112(10) 0.070(8) -0.012(8) -0.007(6) -0.017(7)
C129 0.099(8) 0.114(9) 0.071(9) -0.014(7) -0.010(7) -0.020(7)
C130 0.096(8) 0.115(8) 0.074(10) -0.020(7) 0.001(7) -0.016(6)
C131 0.099(8) 0.116(8) 0.087(10) -0.027(7) -0.005(7) -0.014(7)
C132 0.082(10) 0.114(8) 0.074(8) -0.031(6) 0.009(7) -0.016(7)
C133 0.084(10) 0.104(8) 0.069(8) -0.038(6) 0.006(7) -0.009(7)
C134 0.085(9) 0.097(9) 0.075(8) -0.043(6) 0.006(7) -0.002(7)
C135 0.098(9) 0.110(10) 0.085(7) -0.029(7) -0.004(6) -0.011(8)
C136 0.101(10) 0.104(9) 0.083(8) -0.025(7) -0.011(7) -0.012(8)
C137 0.103(8) 0.108(9) 0.080(8) -0.017(7) -0.011(7) -0.013(7)
C138 0.114(8) 0.117(10) 0.073(9) -0.021(8) -0.013(6) -0.022(7)
C139 0.112(9) 0.121(10) 0.066(9) -0.025(7) -0.012(7) -0.029(7)
C140 0.106(8) 0.112(8) 0.053(9) -0.018(7) -0.002(7) -0.022(7)
C141 0.104(10) 0.122(8) 0.074(8) -0.031(6) 0.000(7) -0.030(7)
C142 0.081(10) 0.113(8) 0.070(7) -0.034(6) 0.002(6) -0.018(7)
C143 0.073(11) 0.115(8) 0.075(7) -0.040(6) 0.002(7) -0.011(7)
C144 0.075(10) 0.113(8) 0.074(8) -0.029(6) -0.001(7) -0.002(7)
C145 0.094(9) 0.109(8) 0.078(9) -0.029(6) 0.005(7) -0.010(7)
C146 0.099(8) 0.112(9) 0.073(9) -0.015(7) -0.003(7) -0.018(7)
C147 0.101(8) 0.114(8) 0.053(10) -0.019(7) -0.004(7) -0.018(6)
C148 0.107(8) 0.120(8) 0.090(10) -0.026(7) -0.001(7) -0.017(6)
C149 0.095(8) 0.116(8) 0.072(9) -0.040(7) 0.009(7) -0.016(6)
C150 0.089(9) 0.107(9) 0.078(8) -0.049(7) 0.009(7) -0.010(7)
C151 0.087(8) 0.104(10) 0.082(8) -0.036(7) -0.003(6) -0.009(7)
C152 0.107(8) 0.104(11) 0.084(7) -0.029(7) -0.012(6) -0.013(7)
C153 0.106(8) 0.124(11) 0.084(8) -0.030(7) -0.018(6) -0.019(7)
C154 0.102(8) 0.108(10) 0.055(7) -0.027(6) -0.014(6) -0.025(7)
C155 0.112(9) 0.119(9) 0.063(8) -0.031(7) -0.006(7) -0.030(7)
C156 0.073(9) 0.097(8) 0.064(7) -0.022(6) -0.008(6) -0.007(7)
C157 0.083(9) 0.097(8) 0.056(8) -0.020(6) -0.013(7) -0.011(6)
C158 0.094(8) 0.110(8) 0.065(9) -0.028(7) -0.004(7) -0.014(6)
C159 0.085(7) 0.096(9) 0.056(8) -0.036(7) -0.005(6) -0.013(6)
C160 0.072(8) 0.090(9) 0.052(7) -0.032(6) -0.013(6) -0.012(7)
C201 0.097(8) 0.103(9) 0.074(8) -0.038(7) -0.001(6) -0.014(7)
C202 0.102(8) 0.114(10) 0.090(8) -0.034(7) 0.000(6) -0.019(7)
C203 0.106(9) 0.115(10) 0.082(7) -0.028(7) -0.003(6) -0.019(8)
C204 0.102(9) 0.120(9) 0.085(8) -0.030(7) -0.004(7) -0.021(7)
C205 0.101(9) 0.112(8) 0.087(8) -0.030(7) 0.003(7) -0.013(7)
C206 0.098(8) 0.121(9) 0.088(10) -0.027(7) -0.003(7) -0.018(7)
C207 0.086(9) 0.103(8) 0.072(8) -0.032(7) 0.008(7) -0.009(7)
C208 0.070(9) 0.074(9) 0.066(7) -0.043(6) 0.011(6) 0.009(7)
C209 0.103(8) 0.104(10) 0.067(7) -0.030(7) 0.000(6) -0.016(7)
C210 0.087(8) 0.098(10) 0.065(7) -0.026(7) -0.001(6) -0.011(7)
C211 0.100(8) 0.117(10) 0.071(8) -0.027(7) 0.005(6) -0.019(7)
C212 0.106(8) 0.131(11) 0.083(8) -0.033(7) -0.001(6) -0.022(8)
C213 0.089(8) 0.120(9) 0.068(8) -0.023(7) -0.003(7) -0.022(7)
C214 0.095(10) 0.125(8) 0.072(8) -0.023(6) -0.004(7) -0.022(7)
C215 0.083(10) 0.107(8) 0.071(7) -0.021(6) -0.010(7) -0.018(7)
C216 0.081(11) 0.105(8) 0.086(7) -0.027(6) -0.020(7) -0.017(7)
C217 0.078(9) 0.100(8) 0.069(7) -0.019(6) -0.033(7) -0.019(7)
C218 0.102(9) 0.107(8) 0.081(9) -0.025(6) -0.025(7) -0.022(6)
C219 0.106(8) 0.121(8) 0.068(9) -0.026(7) -0.014(7) -0.023(6)
C220 0.110(8) 0.124(8) 0.070(10) -0.023(7) -0.013(7) -0.024(6)
C221 0.088(9) 0.107(8) 0.066(9) -0.025(7) 0.005(7) -0.013(7)
C222 0.093(10) 0.125(9) 0.084(8) -0.029(6) -0.003(7) -0.018(7)
C223 0.088(11) 0.119(8) 0.085(8) -0.032(6) -0.005(7) -0.015(7)
C224 0.095(10) 0.115(9) 0.091(8) -0.034(7) -0.003(7) -0.017(8)
C225 0.083(9) 0.101(10) 0.083(7) -0.029(7) -0.012(6) -0.005(8)
C226 0.066(9) 0.093(8) 0.070(8) -0.016(7) -0.020(7) -0.007(7)
C227 0.083(8) 0.110(9) 0.074(9) -0.014(7) -0.012(7) -0.018(7)
C228 0.084(7) 0.104(9) 0.063(9) -0.017(7) -0.001(6) -0.019(6)
C229 0.077(8) 0.102(8) 0.026(7) -0.006(6) 0.010(6) -0.021(6)
C230 0.110(9) 0.116(8) 0.081(10) -0.027(7) -0.005(7) -0.014(6)
C231 0.101(9) 0.114(8) 0.089(9) -0.032(7) -0.002(7) -0.011(7)
C232 0.097(11) 0.123(9) 0.087(8) -0.030(6) -0.004(7) -0.014(7)
C233 0.089(11) 0.111(8) 0.089(8) -0.031(6) -0.014(7) -0.018(7)
C234 0.091(10) 0.104(9) 0.088(8) -0.031(7) -0.018(7) -0.015(8)
C235 0.087(9) 0.098(10) 0.076(7) -0.029(7) -0.031(6) -0.015(8)
C236 0.091(9) 0.097(8) 0.061(8) -0.019(7) -0.033(7) -0.020(7)
C237 0.099(8) 0.112(9) 0.058(9) -0.010(7) -0.028(7) -0.024(7)
C238 0.096(8) 0.108(9) 0.055(9) -0.024(7) -0.013(6) -0.017(7)
C239 0.090(8) 0.102(9) 0.047(9) -0.015(7) -0.004(7) -0.021(7)
C240 0.105(9) 0.113(8) 0.078(10) -0.026(7) -0.007(7) -0.016(6)
C241 0.110(11) 0.126(8) 0.080(8) -0.027(6) -0.010(7) -0.026(7)
C242 0.086(11) 0.118(8) 0.081(8) -0.025(6) -0.012(7) -0.024(7)
C243 0.073(11) 0.116(8) 0.083(7) -0.029(6) -0.008(7) -0.015(7)
C244 0.060(9) 0.106(8) 0.075(8) -0.023(6) -0.018(7) -0.012(7)
C245 0.079(9) 0.102(8) 0.050(8) -0.014(6) -0.037(7) -0.006(6)
C246 0.097(8) 0.115(8) 0.079(10) -0.025(7) -0.008(7) -0.014(6)
C247 0.106(8) 0.118(8) 0.084(10) -0.027(7) -0.006(7) -0.015(6)
C248 0.101(8) 0.113(8) 0.071(9) -0.032(7) -0.012(7) -0.008(6)
C249 0.092(9) 0.104(8) 0.070(8) -0.039(7) 0.002(7) -0.005(7)
C250 0.065(9) 0.078(9) 0.070(7) -0.046(6) -0.006(6) 0.008(7)
C251 0.097(8) 0.094(10) 0.071(7) -0.042(7) -0.013(6) -0.012(7)
C252 0.085(8) 0.089(10) 0.068(7) -0.039(7) -0.010(6) -0.014(7)
C253 0.104(8) 0.124(10) 0.069(8) -0.037(7) -0.009(6) -0.018(7)
C254 0.105(8) 0.122(10) 0.078(8) -0.029(7) -0.012(6) -0.025(7)
C255 0.101(9) 0.112(9) 0.073(8) -0.022(7) -0.008(7) -0.029(7)
C256 0.104(9) 0.121(9) 0.075(8) -0.024(7) -0.015(7) -0.020(7)
C257 0.101(9) 0.116(8) 0.081(8) -0.022(7) -0.009(7) -0.009(7)
C258 0.095(8) 0.109(9) 0.075(9) -0.039(7) -0.013(6) -0.010(7)
C259 0.102(8) 0.115(10) 0.091(8) -0.035(7) -0.015(6) -0.021(7)
C260 0.107(9) 0.117(10) 0.079(7) -0.029(7) -0.014(6) -0.021(8)
C301 0.090(8) 0.107(9) 0.069(9) -0.033(7) -0.008(7) -0.017(7)
C302 0.094(8) 0.120(10) 0.084(8) -0.026(7) -0.010(6) -0.023(7)
C303 0.086(8) 0.101(10) 0.088(7) -0.032(7) -0.010(6) -0.022(7)
C304 0.095(8) 0.108(9) 0.074(8) -0.032(7) -0.006(6) -0.025(7)
C305 0.092(8) 0.105(8) 0.062(8) -0.042(7) -0.002(6) -0.025(6)
C306 0.090(9) 0.110(8) 0.059(9) -0.031(7) -0.005(7) -0.019(7)
C307 0.070(9) 0.107(8) 0.053(7) -0.044(6) 0.014(7) -0.013(7)
C308 0.055(9) 0.094(8) 0.055(7) -0.040(6) 0.005(6) 0.001(7)
C309 0.090(9) 0.113(10) 0.078(7) -0.032(6) -0.007(6) -0.018(8)
C310 0.077(8) 0.086(10) 0.071(7) -0.025(7) -0.016(6) -0.005(7)
C311 0.088(8) 0.108(10) 0.087(8) -0.028(7) -0.010(6) -0.019(7)
C312 0.092(8) 0.111(11) 0.090(7) -0.029(7) -0.013(6) -0.026(7)
C313 0.090(8) 0.106(10) 0.075(8) -0.025(7) -0.006(6) -0.030(7)
C314 0.101(9) 0.120(9) 0.081(7) -0.034(6) 0.000(6) -0.016(7)
C315 0.090(9) 0.113(8) 0.066(8) -0.034(6) -0.009(6) -0.030(7)
C316 0.096(10) 0.117(8) 0.086(8) -0.039(6) -0.005(7) -0.019(7)
C317 0.106(9) 0.119(8) 0.089(9) -0.036(7) -0.006(7) -0.023(7)
C318 0.095(8) 0.106(7) 0.031(8) -0.034(6) -0.017(6) -0.024(6)
C319 0.094(8) 0.096(8) 0.039(9) -0.030(7) -0.009(6) -0.016(6)
C320 0.100(8) 0.116(8) 0.079(10) -0.027(7) -0.009(7) -0.020(6)
C321 0.107(10) 0.111(8) 0.080(8) -0.040(6) -0.002(7) -0.022(7)
C322 0.084(10) 0.118(8) 0.072(7) -0.037(6) 0.000(6) -0.029(7)
C323 0.072(11) 0.114(8) 0.081(8) -0.041(6) -0.002(7) -0.018(7)
C324 0.061(9) 0.103(8) 0.056(7) -0.028(6) -0.002(6) -0.008(7)
C325 0.065(9) 0.097(9) 0.062(7) -0.030(6) -0.004(6) -0.009(7)
C326 0.071(8) 0.089(8) 0.055(8) -0.024(7) -0.007(7) -0.009(7)
C327 0.079(8) 0.100(8) 0.059(9) -0.019(7) -0.006(7) -0.018(6)
C328 0.094(8) 0.095(10) 0.072(9) -0.018(7) -0.011(6) -0.026(7)
C329 0.100(8) 0.120(9) 0.086(9) -0.030(7) -0.011(7) -0.022(7)
C330 0.096(9) 0.116(8) 0.078(9) -0.030(7) 0.007(7) -0.033(6)
C331 0.085(10) 0.110(8) 0.083(8) -0.040(6) 0.009(7) -0.025(7)
C332 0.096(10) 0.121(8) 0.086(8) -0.041(6) -0.004(7) -0.016(7)
C333 0.096(12) 0.121(8) 0.091(8) -0.041(6) -0.006(7) -0.015(7)
C334 0.090(10) 0.114(8) 0.067(7) -0.032(6) -0.006(7) -0.006(7)
C335 0.100(10) 0.109(9) 0.070(8) -0.032(7) -0.003(7) -0.010(8)
C336 0.094(9) 0.111(9) 0.058(9) -0.031(7) -0.010(7) -0.012(7)
C337 0.096(8) 0.104(8) 0.048(9) -0.025(7) -0.010(7) -0.014(7)
C338 0.112(8) 0.106(10) 0.061(8) -0.028(7) -0.018(6) -0.018(7)
C339 0.114(8) 0.130(10) 0.086(9) -0.034(7) -0.017(7) -0.020(7)
C340 0.100(9) 0.118(8) 0.068(9) -0.027(7) 0.006(7) -0.033(7)
C341 0.101(9) 0.115(8) 0.075(7) -0.031(6) -0.002(6) -0.025(7)
C342 0.094(9) 0.110(8) 0.064(8) -0.028(6) -0.002(6) -0.025(7)
C343 0.080(10) 0.108(8) 0.070(7) -0.033(6) -0.005(7) -0.022(7)
C344 0.097(9) 0.108(8) 0.082(9) -0.037(6) 0.003(7) -0.023(6)
C345 0.078(8) 0.089(7) 0.017(7) -0.022(6) -0.015(6) -0.020(6)
C346 0.091(8) 0.092(8) 0.060(10) -0.022(7) 0.000(6) -0.023(6)
C347 0.090(8) 0.114(8) 0.072(10) -0.027(7) 0.001(7) -0.025(6)
C348 0.086(9) 0.112(8) 0.075(9) -0.038(7) -0.007(7) -0.023(6)
C349 0.049(8) 0.106(8) 0.050(7) -0.048(6) 0.018(6) -0.012(6)
C350 0.082(10) 0.101(9) 0.065(7) -0.041(6) 0.002(6) -0.003(7)
C351 0.101(9) 0.113(10) 0.074(7) -0.031(7) -0.014(6) -0.014(8)
C352 0.101(9) 0.096(10) 0.070(8) -0.026(7) -0.021(6) 0.001(8)
C353 0.110(8) 0.111(11) 0.072(8) -0.030(8) -0.018(6) -0.014(7)
C354 0.114(8) 0.102(11) 0.077(7) -0.025(7) -0.023(6) -0.019(7)
C355 0.110(8) 0.107(10) 0.077(8) -0.024(7) -0.013(6) -0.028(7)
C356 0.097(8) 0.097(9) 0.056(8) -0.023(7) -0.012(6) -0.026(6)
C357 0.075(8) 0.088(8) 0.035(7) -0.036(6) -0.008(6) -0.022(6)
C358 0.078(8) 0.105(9) 0.066(8) -0.035(7) -0.016(6) -0.014(6)
C359 0.103(8) 0.107(10) 0.078(8) -0.028(7) -0.022(6) -0.012(7)
C360 0.107(8) 0.101(10) 0.079(7) -0.029(7) -0.021(6) -0.019(7)

loop_
_atom_type_symbol
_atom_type_description
_atom_type_scat_dispersion_real
_atom_type_scat_dispersion_imag
_atom_type_scat_source
C C 0.0181 0.0091
;
International Tables for Crystallography
(Vol. C, Tables 4.2.6.8 and 6.1.1.4)
;
H H 0.0000 0.0000
;
International Tables for Crystallography
(Vol. C, Table 6.1.1.4)
;
Cl Cl 0.3639 0.7018
;
International Tables for Crystallography
(Vol. C, Tables 4.2.6.8 and 6.1.1.4)
;
O O 0.0492 0.0322
;
International Tables for Crystallography
(Vol. C, Tables 4.2.6.8 and 6.1.1.4)
;

loop_
_geom_angle_atom_site_label_1
_geom_angle_atom_site_label_2
_geom_angle_atom_site_label_3
_geom_angle
C37 O2 H2A 109.5
C44 O4 H4 109.5
C51 O6 H6 109.5
C58 O7 H7 109.5
C65 O10 H10 109.5
C72 O12 H12A 109.5
C2 C1 C6 117.7(6)
C2 C1 C30 121.2(6)
C6 C1 C30 120.6(5)
C1 C2 C3 122.4(6)
C1 C2 H2 118.8
C3 C2 H2 118.8
C2 C3 C4 119.8(6)
C2 C3 C31 116.9(6)
C4 C3 C31 123.2(6)
C5 C4 C3 117.5(6)
C5 C4 C38 118.7(6)
C3 C4 C38 123.7(6)
C6 C5 C4 123.0(6)
C6 C5 H5 118.5
C4 C5 H5 118.5
C5 C6 C1 119.5(6)
C5 C6 C7 120.5(6)
C1 C6 C7 119.9(6)
C8 C7 C6 174.7(10)
C7 C8 C9 178.5(8)
C10 C9 C8 178.2(11)
C9 C10 C11 177.2(8)
C12 C11 C16 120.2(6)
C12 C11 C10 120.3(6)
C16 C11 C10 119.5(6)
C13 C12 C11 121.5(7)
C13 C12 H12 119.2
C11 C12 H12 119.2
C12 C13 C14 118.6(6)
C12 C13 C45 118.1(6)
C14 C13 C45 123.1(6)
C15 C14 C13 120.2(6)
C15 C14 C52 116.4(6)
C13 C14 C52 123.1(6)
C14 C15 C16 120.6(7)
C14 C15 H15 119.7
C16 C15 H15 119.7
C11 C16 C17 122.0(6)
C11 C16 C15 118.8(6)
C17 C16 C15 119.1(7)
C18 C17 C16 176.8(10)
C17 C18 C19 177.4(9)
C20 C19 C18 178.5(8)
C19 C20 C21 177.7(8)
C22 C21 C20 121.9(6)
C22 C21 C26 117.7(6)
C20 C21 C26 120.3(6)
C23 C22 C21 123.6(6)
C23 C22 H22 118.2
C21 C22 H22 118.2
C22 C23 C24 120.0(6)
C22 C23 C59 118.1(6)
C24 C23 C59 122.0(6)
C25 C24 C23 116.6(6)
C25 C24 C66 119.3(6)
C23 C24 C66 124.1(6)
C26 C25 C24 123.1(6)
C26 C25 H25 118.5
C24 C25 H25 118.5
C25 C26 C21 118.7(6)
C25 C26 C27 121.2(6)
C21 C26 C27 120.1(6)
C28 C27 C26 177.5(10)
C27 C28 C29 179.9(12)
C30 C29 C28 179.5(9)
C29 C30 C1 178.7(8)
C36 C31 C32 117.8(6)
C36 C31 C3 123.3(7)
C32 C31 C3 118.9(7)
C33 C32 C31 120.8(8)
C33 C32 H32 119.6
C31 C32 H32 119.6
C34 C33 C32 120.9(8)
C34 C33 H33 119.5
C32 C33 H33 119.5
C33 C34 C35 119.6(7)
C33 C34 C37 119.0(8)
C35 C34 C37 121.4(8)
C36 C35 C34 118.3(8)
C36 C35 H35 120.8
C34 C35 H35 120.8
C31 C36 C35 122.2(8)
C31 C36 H36 118.9
C35 C36 H36 118.9
O1 C37 O2 123.0(7)
O1 C37 C34 122.6(8)
O2 C37 C34 114.3(8)
C39 C38 C43 118.0(7)
C39 C38 C4 121.6(7)
C43 C38 C4 120.3(7)
C38 C39 C40 120.7(9)
C38 C39 H39 119.6
C40 C39 H39 119.6
C41 C40 C39 118.2(9)
C41 C40 H40 120.9
C39 C40 H40 120.9
C42 C41 C40 120.7(8)
C42 C41 C44 121.2(9)
C40 C41 C44 118.1(9)
C41 C42 C43 120.4(11)
C41 C42 H42 119.8
C43 C42 H42 119.8
C42 C43 C38 121.7(10)
C42 C43 H43 119.1
C38 C43 H43 119.1
O3 C44 O4 120.2(9)
O3 C44 C41 119.3(10)
O4 C44 C41 120.2(11)
C46 C45 C50 117.3(7)
C46 C45 C13 121.8(8)
C50 C45 C13 120.6(8)
C47 C46 C45 121.6(9)
C47 C46 H46 119.2
C45 C46 H46 119.2
C46 C47 C48 118.9(8)
C46 C47 H47 120.5
C48 C47 H47 120.5
C49 C48 C47 120.0(7)
C49 C48 C51 121.7(8)
C47 C48 C51 118.3(8)
C48 C49 C50 120.9(9)
C48 C49 H49 119.6
C50 C49 H49 119.6
C49 C50 C45 121.1(9)
C49 C50 H50 119.4
C45 C50 H50 119.4
O5 C51 O6 124.6(7)
O5 C51 C48 120.3(8)
O6 C51 C48 115.0(8)
C53 C52 C57 119.2(6)
C53 C52 C14 119.5(8)
C57 C52 C14 121.1(7)
C52 C53 C54 120.3(8)
C52 C53 H53 119.9
C54 C53 H53 119.9
C55 C54 C53 120.2(8)
C55 C54 H54 119.9
C53 C54 H54 119.9
C54 C55 C56 120.2(7)
C54 C55 C58 119.6(8)
C56 C55 C58 120.2(8)
C55 C56 C57 118.7(9)
C55 C56 H56 120.6
C57 C56 H56 120.6
C52 C57 C56 121.2(8)
C52 C57 H57 119.4
C56 C57 H57 119.4
O8 C58 O7 124.9(8)
O8 C58 C55 121.4(8)
O7 C58 C55 113.7(9)
C60 C59 C64 119.1(6)
C60 C59 C23 120.6(7)
C64 C59 C23 120.1(7)
C59 C60 C61 120.6(8)
C59 C60 H60 119.7
C61 C60 H60 119.7
C62 C61 C60 119.3(8)
C62 C61 H61 120.4
C60 C61 H61 120.4
C61 C62 C63 120.3(7)
C61 C62 C65 120.1(8)
C63 C62 C65 119.6(8)
C64 C63 C62 120.8(8)
C64 C63 H63 119.6
C62 C63 H63 119.6
C63 C64 C59 119.8(8)
C63 C64 H64 120.1
C59 C64 H64 120.1
O9 C65 O10 123.8(8)
O9 C65 C62 118.4(9)
O10 C65 C62 117.9(9)
C67 C66 C71 118.1(7)
C67 C66 C24 121.2(8)
C71 C66 C24 120.4(7)
C66 C67 C68 121.4(8)
C66 C67 H67 119.3
C68 C67 H67 119.3
C69 C68 C67 120.9(8)
C69 C68 H68 119.5
C67 C68 H68 119.5
C68 C69 C70 118.1(7)
C68 C69 C72 120.2(8)
C70 C69 C72 121.6(8)
C71 C70 C69 120.0(8)
C71 C70 H70 120.0
C69 C70 H70 120.0
C70 C71 C66 121.4(8)
C70 C71 H71 119.3
C66 C71 H71 119.3
O11 C72 O12 124.2(7)
O11 C72 C69 119.2(8)
O12 C72 C69 116.6(9)
C78 C73 C74 122.0(13)
C78 C73 H73 119.0
C74 C73 H73 119.0
C75 C74 C73 117.0(11)
C75 C74 Cl1 124.7(9)
C73 C74 Cl1 118.0(9)
C74 C75 C76 120.1(11)
C74 C75 Cl2 119.4(9)
C76 C75 Cl2 120.3(9)
C77 C76 C75 131.6(13)
C77 C76 H76 114.2
C75 C76 H76 114.2
C76 C77 C78 103.1(11)
C76 C77 H77 128.4
C78 C77 H77 128.4
C73 C78 C77 124.7(12)
C73 C78 H78 117.6
C77 C78 H78 117.7
C90 C85 C86 117.4(16)
C90 C85 H85 121.3
C86 C85 H85 121.3
C87 C86 C85 119.7(14)
C87 C86 Cl5 121.5(12)
C85 C86 Cl5 116.4(12)
C86 C87 C88 116.9(14)
C86 C87 Cl6 118.3(13)
C88 C87 Cl6 123.2(13)
C89 C88 C87 131.2(17)
C89 C88 H88 114.4
C87 C88 H88 114.4
C88 C89 C90 100.2(13)
C88 C89 H89 129.9
C90 C89 H89 129.9
C85 C90 C89 124.3(17)
C85 C90 H90 117.8
C89 C90 H90 117.9
C162 C161 C166 120.0
C162 C161 H161 120.0
C166 C161 H161 120.0
C161 C162 C163 120.0
C161 C162 Cl13 113.1
C163 C162 Cl13 125.8
C164 C163 C162 120.0
C164 C163 Cl14 120.0
C162 C163 Cl14 119.9
C163 C164 C165 120.0
C163 C164 H164 120.0
C165 C164 H164 120.0
C166 C165 C164 120.0
C166 C165 H165 120.0
C164 C165 H165 120.0
C165 C166 C161 120.0
C165 C166 H166 120.0
C161 C166 H166 120.0
C172 C167 C168 120.3(18)
C172 C167 H167 119.8
C168 C167 H167 119.8
C169 C168 C167 116.8(15)
C169 C168 Cl15 124.1(14)
C167 C168 Cl15 119.0(14)
C168 C169 C170 118.9(16)
C168 C169 Cl16 115.6(15)
C170 C169 Cl16 121.7(16)
C171 C170 C169 133(2)
C171 C170 H170 113.4
C169 C170 H170 113.4
C170 C171 C172 99.1(14)
C170 C171 H171 130.5
C172 C171 H171 130.5
C167 C172 C171 127.2(17)
C167 C172 H172 116.4
C171 C172 H172 116.4
C84 C79 C80 120(3)
C84 C79 Cl3 117(2)
C80 C79 Cl3 123(2)
C79 C80 C81 116(2)
C79 C80 Cl4 123(2)
C81 C80 Cl4 120.8(18)
C82 C81 C80 118(2)
C82 C81 H81 120.8
C80 C81 H81 120.8
C81 C82 C83 126(3)
C81 C82 H82 117.0
C83 C82 H82 117.0
C82 C83 C84 113(3)
C82 C83 H83 123.4
C84 C83 H83 123.4
C79 C84 C83 126(2)
C79 C84 H84 117.2
C83 C84 H84 117.2
C174 C173 Cl7 124.8
C175 C174 C173 119.7
C175 C174 Cl8 123.6
C173 C174 Cl8 116.7
C176 C175 C174 120.4
C176 C175 H175 119.8
C174 C175 H175 119.8
C177 C176 C175 119.9
C177 C176 H176 120.0
C175 C176 H176 120.0
C98 C93 C94 122.5(17)
C98 C93 H93 118.8
C94 C93 H93 118.8
C95 C94 C93 113.9(13)
C95 C94 Cl9 125.7(13)
C93 C94 Cl9 120.2(13)
C94 C95 C96 120.2(14)
C94 C95 Cl10 118.0(13)
C96 C95 Cl10 121.6(13)
C95 C96 C97 139.0(16)
C95 C96 H96 110.5
C97 C96 H96 110.5
C96 C97 C98 94.4(11)
C96 C97 H97 132.8
C98 C97 H97 132.8
C93 C98 C97 129.6(16)
C93 C98 H98 115.2
C97 C98 H98 115.2
C180 C179 C184 120.0
C180 C179 Cl11 120.0
C184 C179 Cl11 119.2
C179 C180 C181 120.0
C179 C180 Cl12 118.7(7)
C181 C180 Cl12 121.3(7)
C182 C181 C180 120.0
C182 C181 H181 120.0
C180 C181 H181 120.0
C183 C182 C181 120.0
C183 C182 H182 120.0
C181 C182 H182 120.0
C182 C183 C184 120.0
C182 C183 H183 120.0
C184 C183 H183 120.0
C179 C184 C183 120.0
C179 C184 H184 120.0
C183 C184 H184 120.0
C106 C101 C102 120.0
C106 C101 C105 120.0
C102 C101 C105 108.0
C109 C102 C101 120.0
C109 C102 C103 120.0
C101 C102 C103 108.0
C112 C103 C104 120.0
C112 C103 C102 120.0
C104 C103 C102 108.0
C115 C104 C105 120.0
C115 C104 C103 120.0
C105 C104 C103 108.0
C118 C105 C104 120.0
C118 C105 C101 120.0
C104 C105 C101 108.0
C101 C106 C120 120.0
C101 C106 C107 120.0
C120 C106 C107 108.0
C108 C107 C121 120.0
C108 C107 C106 120.0
C121 C107 C106 108.0
C107 C108 C124 120.0
C107 C108 C109 120.0
C124 C108 C109 108.0
C102 C109 C110 120.0
C102 C109 C108 120.0
C110 C109 C108 108.0
C111 C110 C109 120.0
C111 C110 C125 120.0
C109 C110 C125 108.0
C110 C111 C128 120.0
C110 C111 C112 120.0
C128 C111 C112 108.0
C103 C112 C111 120.0
C103 C112 C113 120.0
C111 C112 C113 108.0
C114 C113 C129 120.0
C114 C113 C112 120.0
C129 C113 C112 108.0
C113 C114 C132 120.0
C113 C114 C115 120.0
C132 C114 C115 108.0
C104 C115 C116 120.0
C104 C115 C114 120.0
C116 C115 C114 108.0
C117 C116 C115 120.0
C117 C116 C133 120.0
C115 C116 C133 108.0
C116 C117 C136 120.0
C116 C117 C118 120.0
C136 C117 C118 108.0
C105 C118 C119 120.0
C105 C118 C117 120.0
C119 C118 C117 108.0
C120 C119 C137 120.0
C120 C119 C118 120.0
C137 C119 C118 108.0
C119 C120 C106 120.0
C119 C120 C140 120.0
C106 C120 C140 108.0
C122 C121 C140 120.0
C122 C121 C107 120.0
C140 C121 C107 108.0
C121 C122 C141 120.0
C121 C122 C123 120.0
C141 C122 C123 108.0
C124 C123 C122 120.0
C124 C123 C143 120.0
C122 C123 C143 108.0
C123 C124 C125 120.0
C123 C124 C108 120.0
C125 C124 C108 108.0
C126 C125 C124 120.0
C126 C125 C110 120.0
C124 C125 C110 108.0
C125 C126 C144 120.0
C125 C126 C127 120.0
C144 C126 C127 108.0
C128 C127 C146 120.0
C128 C127 C126 120.0
C146 C127 C126 108.0
C127 C128 C111 120.0
C127 C128 C129 120.0
C111 C128 C129 108.0
C130 C129 C113 120.0
C130 C129 C128 120.0
C113 C129 C128 108.0
C129 C130 C131 120.0
C129 C130 C147 120.0
C131 C130 C147 108.0
C132 C131 C149 120.0
C132 C131 C130 120.0
C149 C131 C130 108.0
C131 C132 C114 120.0
C131 C132 C133 120.0
C114 C132 C133 108.0
C134 C133 C132 120.0
C134 C133 C116 120.0
C132 C133 C116 108.0
C133 C134 C135 120.0
C133 C134 C150 120.0
C135 C134 C150 108.0
C136 C135 C134 120.0
C136 C135 C152 120.0
C134 C135 C152 108.0
C135 C136 C137 120.0
C135 C136 C117 120.0
C137 C136 C117 108.0
C138 C137 C136 120.0
C138 C137 C119 120.0
C136 C137 C119 108.0
C137 C138 C139 120.0
C137 C138 C153 120.0
C139 C138 C153 108.0
C140 C139 C138 120.0
C140 C139 C155 120.0
C138 C139 C155 108.0
C139 C140 C121 120.0
C139 C140 C120 120.0
C121 C140 C120 108.0
C155 C141 C122 120.0
C155 C141 C142 120.0
C122 C141 C142 108.0
C156 C142 C143 120.0
C156 C142 C141 120.0
C143 C142 C141 108.0
C144 C143 C142 120.0
C144 C143 C123 120.0
C142 C143 C123 108.0
C143 C144 C145 120.0
C143 C144 C126 120.0
C145 C144 C126 108.0
C157 C145 C144 120.0
C157 C145 C146 120.0
C144 C145 C146 108.0
C147 C146 C127 120.0
C147 C146 C145 120.0
C127 C146 C145 108.0
C146 C147 C148 120.0
C146 C147 C130 120.0
C148 C147 C130 108.0
C158 C148 C147 120.0
C158 C148 C149 120.0
C147 C148 C149 108.0
C150 C149 C131 120.0
C150 C149 C148 120.0
C131 C149 C148 108.0
C149 C150 C151 120.0
C149 C150 C134 120.0
C151 C150 C134 108.0
C159 C151 C152 120.0
C159 C151 C150 120.0
C152 C151 C150 108.0
C153 C152 C151 120.0
C153 C152 C135 120.0
C151 C152 C135 108.0
C152 C153 C154 120.0
C152 C153 C138 120.0
C154 C153 C138 108.0
C160 C154 C155 120.0
C160 C154 C153 120.0
C155 C154 C153 108.0
C141 C155 C154 120.0
C141 C155 C139 120.0
C154 C155 C139 108.0
C142 C156 C157 120.0
C142 C156 C160 120.0
C157 C156 C160 108.0
C145 C157 C156 120.0
C145 C157 C158 120.0
C156 C157 C158 108.0
C148 C158 C159 120.0
C148 C158 C157 120.0
C159 C158 C157 108.0
C151 C159 C158 120.0
C151 C159 C160 120.0
C158 C159 C160 108.0
C154 C160 C156 120.0
C154 C160 C159 120.0
C156 C160 C159 108.0
C206 C201 C202 126.9
C206 C201 C205 119.9
C202 C201 C205 104.8
C209 C202 C201 114.8
C209 C202 C203 113.9
C201 C202 C203 109.2
C212 C203 C202 129.9
C212 C203 C204 111.5
C202 C203 C204 107.5
C205 C204 C215 118.0
C205 C204 C203 104.5
C215 C204 C203 127.8
C218 C205 C204 119.0
C218 C205 C201 116.3
C204 C205 C201 113.2
C201 C206 C207 117.3
C201 C206 C220 124.1
C207 C206 C220 102.6
C208 C207 C221 115.9
C208 C207 C206 116.7
C221 C207 C206 114.7
C207 C208 C209 125.1
C207 C208 C224 125.5
C209 C208 C224 97.9
C202 C209 C210 117.5
C202 C209 C208 118.5
C210 C209 C208 114.1
C211 C210 C209 127.0
C211 C210 C225 118.0
C209 C210 C225 106.9
C210 C211 C228 123.8
C210 C211 C212 115.3
C228 C211 C212 103.9
C203 C212 C213 123.4
C203 C212 C211 115.2
C213 C212 C211 114.1
C214 C213 C229 126.4
C214 C213 C212 124.0
C229 C213 C212 99.4
C213 C214 C232 118.5
C213 C214 C215 116.1
C232 C214 C215 109.7
C204 C215 C214 117.0
C204 C215 C216 125.4
C214 C215 C216 105.4
C217 C216 C233 125.8
C217 C216 C215 112.6
C233 C216 C215 109.5
C216 C217 C218 123.3
C216 C217 C236 114.3
C218 C217 C236 110.0
C205 C218 C217 121.3
C205 C218 C219 123.7
C217 C218 C219 103.5
C220 C219 C237 116.6
C220 C219 C218 119.4
C237 C219 C218 111.8
C219 C220 C240 123.9
C219 C220 C206 115.8
C240 C220 C206 110.1
C222 C221 C207 118.3
C222 C221 C240 129.3
C207 C221 C240 101.8
C221 C222 C223 124.5
C221 C222 C241 113.7
C223 C222 C241 105.2
C224 C223 C222 117.1
C224 C223 C243 125.4
C222 C223 C243 110.9
C223 C224 C225 112.8
C223 C224 C208 117.5
C225 C224 C208 116.4
C224 C225 C226 122.0
C224 C225 C210 104.3
C226 C225 C210 118.8
C225 C226 C227 121.9
C225 C226 C244 124.3
C227 C226 C244 104.1
C246 C227 C228 122.6
C246 C227 C226 106.9
C228 C227 C226 119.8
C229 C228 C227 120.9
C229 C228 C211 106.7
C227 C228 C211 116.9
C230 C229 C228 116.5
C230 C229 C213 117.6
C228 C229 C213 115.9
C229 C230 C247 120.4
C229 C230 C231 115.5
C247 C230 C231 109.3
C232 C231 C249 114.0
C232 C231 C230 127.5
C249 C231 C230 105.9
C231 C232 C214 114.3
C231 C232 C233 124.2
C214 C232 C233 108.2
C234 C233 C232 120.7
C234 C233 C216 118.2
C232 C233 C216 107.1
C233 C234 C235 118.7
C233 C234 C250 115.4
C235 C234 C250 114.6
C236 C235 C234 122.1
C236 C235 C252 120.6
C234 C235 C252 105.3
C235 C236 C237 118.3
C235 C236 C217 120.6
C237 C236 C217 107.4
C219 C237 C236 107.1
C219 C237 C238 119.3
C236 C237 C238 122.5
C237 C238 C239 123.7
C237 C238 C253 118.8
C239 C238 C253 107.4
C240 C239 C238 114.4
C240 C239 C255 117.7
C238 C239 C255 114.3
C239 C240 C220 121.9
C239 C240 C221 115.0
C220 C240 C221 110.6
C255 C241 C242 115.2
C255 C241 C222 118.3
C242 C241 C222 110.3
C256 C242 C241 115.2
C256 C242 C243 126.7
C241 C242 C243 106.3
C244 C243 C223 124.2
C244 C243 C242 114.6
C223 C243 C242 106.9
C243 C244 C245 119.0
C243 C244 C226 110.9
C245 C244 C226 114.1
C257 C245 C244 128.5
C257 C245 C246 125.4
C244 C245 C246 99.1
C247 C246 C227 114.3
C247 C246 C245 119.2
C227 C246 C245 114.7
C246 C247 C230 124.6
C246 C247 C248 114.7
C230 C247 C248 108.4
C258 C248 C247 125.4
C258 C248 C249 118.9
C247 C248 C249 106.1
C250 C249 C231 123.7
C250 C249 C248 113.8
C231 C249 C248 110.2
C249 C250 C251 126.7
C249 C250 C234 121.8
C251 C250 C234 100.1
C259 C251 C250 119.0
C259 C251 C252 120.0
C250 C251 C252 112.9
C235 C252 C253 121.4
C235 C252 C251 106.9
C253 C252 C251 119.5
C252 C253 C238 118.2
C252 C253 C254 123.0
C238 C253 C254 102.5
C260 C254 C255 117.1
C260 C254 C253 110.3
C255 C254 C253 116.4
C241 C255 C239 125.8
C241 C255 C254 128.4
C239 C255 C254 98.5
C242 C256 C257 115.3
C242 C256 C260 128.4
C257 C256 C260 106.8
C245 C257 C258 115.2
C245 C257 C256 114.8
C258 C257 C256 109.7
C248 C258 C257 119.8
C248 C258 C259 126.9
C257 C258 C259 105.7
C251 C259 C258 114.1
C251 C259 C260 114.1
C258 C259 C260 109.3
C254 C260 C259 132.0
C254 C260 C256 114.8
C259 C260 C256 106.4
C306 C301 C305 119.6
C306 C301 C302 126.7
C305 C301 C302 103.7
C309 C302 C301 114.7
C309 C302 C303 108.7
C301 C302 C303 113.3
C312 C303 C302 136.8
C312 C303 C304 111.1
C302 C303 C304 101.7
C315 C304 C305 114.2
C315 C304 C303 126.0
C305 C304 C303 108.6
C318 C305 C301 119.4
C318 C305 C304 118.7
C301 C305 C304 111.4
C301 C306 C307 118.6
C301 C306 C320 122.3
C307 C306 C320 102.4
C308 C307 C321 118.5
C308 C307 C306 113.5
C321 C307 C306 116.3
C307 C308 C324 124.0
C307 C308 C309 127.9
C324 C308 C309 96.6
C302 C309 C310 118.2
C302 C309 C308 117.9
C310 C309 C308 113.9
C311 C310 C325 114.1
C311 C310 C309 130.8
C325 C310 C309 107.0
C310 C311 C328 121.7
C310 C311 C312 111.5
C328 C311 C312 106.7
C303 C312 C313 126.7
C303 C312 C311 112.8
C313 C312 C311 112.5
C314 C313 C312 120.6
C314 C313 C329 129.1
C312 C313 C329 98.6
C313 C314 C332 115.1
C313 C314 C315 117.4
C332 C314 C315 112.8
C304 C315 C314 118.0
C304 C315 C316 129.5
C314 C315 C316 103.0
C317 C316 C333 122.7
C317 C316 C315 112.1
C333 C316 C315 109.1
C316 C317 C318 119.2
C316 C317 C336 109.8
C318 C317 C336 111.7
C305 C318 C317 126.1
C305 C318 C319 120.5
C317 C318 C319 102.6
C320 C319 C337 115.2
C320 C319 C318 120.2
C337 C319 C318 110.1
C319 C320 C340 128.3
C319 C320 C306 116.8
C340 C320 C306 108.0
C322 C321 C307 117.5
C322 C321 C340 130.5
C307 C321 C340 99.9
C321 C322 C323 123.3
C321 C322 C341 111.5
C323 C322 C341 109.4
C324 C323 C343 133.6
C324 C323 C322 116.9
C343 C323 C322 103.8
C325 C324 C323 107.9
C325 C324 C308 119.1
C323 C324 C308 117.9
C326 C325 C324 120.6
C326 C325 C310 123.6
C324 C325 C310 102.7
C325 C326 C327 122.0
C325 C326 C344 129.2
C327 C326 C344 98.4
C346 C327 C328 125.6
C346 C327 C326 109.4
C328 C327 C326 114.3
C311 C328 C329 104.2
C311 C328 C327 123.2
C329 C328 C327 122.0
C330 C329 C328 112.5
C330 C329 C313 118.1
C328 C329 C313 117.5
C329 C330 C347 123.6
C329 C330 C331 113.4
C347 C330 C331 112.9
C349 C331 C330 105.5
C349 C331 C332 113.6
C330 C331 C332 128.9
C314 C332 C333 104.9
C314 C332 C331 114.7
C333 C332 C331 125.5
C334 C333 C332 117.7
C334 C333 C316 125.8
C332 C333 C316 109.1
C333 C334 C335 113.8
C333 C334 C350 116.2
C335 C334 C350 120.6
C336 C335 C334 119.0
C336 C335 C352 119.0
C334 C335 C352 99.5
C335 C336 C337 125.5
C335 C336 C317 126.8
C337 C336 C317 103.5
C319 C337 C336 110.6
C319 C337 C338 119.3
C336 C337 C338 116.8
C337 C338 C339 124.0
C337 C338 C353 116.5
C339 C338 C353 106.4
C340 C339 C338 114.9
C340 C339 C355 115.2
C338 C339 C355 114.6
C339 C340 C320 118.1
C339 C340 C321 116.3
C320 C340 C321 112.9
C355 C341 C342 111.2
C355 C341 C322 118.3
C342 C341 C322 108.9
C341 C342 C343 102.7
C341 C342 C356 115.6
C343 C342 C356 131.9
C344 C343 C323 119.5
C344 C343 C342 117.9
C323 C343 C342 114.0
C343 C344 C345 107.8
C343 C344 C326 108.8
C345 C344 C326 118.7
C357 C345 C344 139.3
C357 C345 C346 119.2
C344 C345 C346 94.8
C347 C346 C327 110.4
C347 C346 C345 116.9
C327 C346 C345 115.3
C346 C347 C330 125.7
C346 C347 C348 121.5
C330 C347 C348 103.4
C358 C348 C349 118.7
C358 C348 C347 120.9
C349 C348 C347 109.1
C350 C349 C331 120.0
C350 C349 C348 118.4
C331 C349 C348 109.0
C349 C350 C351 122.9
C349 C350 C334 125.8
C351 C350 C334 97.4
C359 C351 C350 117.6
C359 C351 C352 118.5
C350 C351 C352 113.5
C353 C352 C335 115.0
C353 C352 C351 123.2
C335 C352 C351 108.8
C352 C353 C338 126.2
C352 C353 C354 120.4
C338 C353 C354 103.4
C360 C354 C355 122.6
C360 C354 C353 109.0
C355 C354 C353 115.1
C341 C355 C354 129.0
C341 C355 C339 126.7
C354 C355 C339 99.2
C342 C356 C357 108.0
C342 C356 C360 132.3
C357 C356 C360 107.8
C345 C357 C358 123.6
C345 C357 C356 113.6
C358 C357 C356 107.7
C348 C358 C357 117.5
C348 C358 C359 121.6
C357 C358 C359 110.2
C351 C359 C358 120.2
C351 C359 C360 112.6
C358 C359 C360 106.5
C354 C360 C359 135.4
C354 C360 C356 107.6
C359 C360 C356 107.0

loop_
_geom_bond_atom_site_label_1
_geom_bond_atom_site_label_2
_geom_bond_distance
O1 C37 1.208(11)
O2 C37 1.311(11)
O2 H2A 0.8400
O3 C44 1.215(13)
O4 C44 1.228(14)
O4 H4 0.8400
O5 C51 1.247(11)
O6 C51 1.291(11)
O6 H6 0.8400
O7 C58 1.289(11)
O7 H7 0.8400
O8 C58 1.208(11)
O9 C65 1.231(12)
O10 C65 1.249(12)
O10 H10 0.8400
O11 C72 1.262(12)
O12 C72 1.292(11)
O12 H12A 0.8400
C1 C2 1.392(9)
C1 C6 1.425(9)
C1 C30 1.431(9)
C2 C3 1.394(9)
C2 H2 0.9500
C3 C4 1.411(9)
C3 C31 1.497(8)
C4 C5 1.401(9)
C4 C38 1.484(9)
C5 C6 1.373(9)
C5 H5 0.9500
C6 C7 1.434(9)
C7 C8 1.206(10)
C8 C9 1.372(10)
C9 C10 1.198(10)
C10 C11 1.438(9)
C11 C12 1.395(9)
C11 C16 1.398(10)
C12 C13 1.394(10)
C12 H12 0.9500
C13 C14 1.409(10)
C13 C45 1.483(9)
C14 C15 1.398(9)
C14 C52 1.501(9)
C15 C16 1.414(9)
C15 H15 0.9500
C16 C17 1.413(9)
C17 C18 1.218(10)
C18 C19 1.346(9)
C19 C20 1.231(9)
C20 C21 1.405(9)
C21 C22 1.382(9)
C21 C26 1.422(9)
C22 C23 1.360(9)
C22 H22 0.9500
C23 C24 1.426(9)
C23 C59 1.508(9)
C24 C25 1.397(9)
C24 C66 1.483(9)
C25 C26 1.392(9)
C25 H25 0.9500
C26 C27 1.431(9)
C27 C28 1.199(10)
C28 C29 1.387(9)
C29 C30 1.183(10)
C31 C36 1.385(12)
C31 C32 1.405(11)
C32 C33 1.383(10)
C32 H32 0.9500
C33 C34 1.374(12)
C33 H33 0.9500
C34 C35 1.419(12)
C34 C37 1.470(10)
C35 C36 1.395(10)
C35 H35 0.9500
C36 H36 0.9500
C38 C39 1.350(12)
C38 C43 1.391(13)
C39 C40 1.419(11)
C39 H39 0.9500
C40 C41 1.391(14)
C40 H40 0.9500
C41 C42 1.328(15)
C41 C44 1.495(12)
C42 C43 1.363(13)
C42 H42 0.9500
C43 H43 0.9500
C45 C46 1.378(12)
C45 C50 1.418(13)
C46 C47 1.378(10)
C46 H46 0.9500
C47 C48 1.413(13)
C47 H47 0.9500
C48 C49 1.348(12)
C48 C51 1.504(10)
C49 C50 1.360(10)
C49 H49 0.9500
C50 H50 0.9500
C52 C53 1.362(12)
C52 C57 1.380(13)
C53 C54 1.405(10)
C53 H53 0.9500
C54 C55 1.361(12)
C54 H54 0.9500
C55 C56 1.391(13)
C55 C58 1.499(11)
C56 C57 1.391(10)
C56 H56 0.9500
C57 H57 0.9500
C59 C60 1.376(12)
C59 C64 1.419(11)
C60 C61 1.404(10)
C60 H60 0.9500
C61 C62 1.374(13)
C61 H61 0.9500
C62 C63 1.394(12)
C62 C65 1.505(10)
C63 C64 1.356(10)
C63 H63 0.9500
C64 H64 0.9500
C66 C67 1.363(12)
C66 C71 1.405(12)
C67 C68 1.387(10)
C67 H67 0.9500
C68 C69 1.384(12)
C68 H68 0.9500
C69 C70 1.410(12)
C69 C72 1.480(10)
C70 C71 1.373(11)
C70 H70 0.9500
C71 H71 0.9500
Cl1 C74 1.708(12)
Cl2 C75 1.718(11)
C73 C78 1.255(17)
C73 C74 1.460(15)
C73 H73 0.9500
C74 C75 1.360(14)
C75 C76 1.385(16)
C76 C77 1.364(16)
C76 H76 0.9500
C77 C78 1.672(18)
C77 H77 0.9500
C78 H78 0.9500
Cl5 C86 1.690(14)
Cl6 C87 1.730(14)
C85 C90 1.230(19)
C85 C86 1.490(17)
C85 H85 0.9500
C86 C87 1.359(17)
C87 C88 1.389(18)
C88 C89 1.383(18)
C88 H88 0.9500
C89 C90 1.71(2)
C89 H89 0.9500
C90 H90 0.9500
Cl13 C162 1.7409
Cl14 C163 1.7053
C161 C162 1.3899
C161 C166 1.3902
C161 H161 0.9500
C162 C163 1.3900
C163 C164 1.3900
C164 C165 1.3901
C164 H164 0.9500
C165 C166 1.3900
C165 H165 0.9500
C166 H166 0.9500
Cl15 C168 1.706(15)
Cl16 C169 1.711(15)
C167 C172 1.247(19)
C167 C168 1.470(18)
C167 H167 0.9500
C168 C169 1.373(17)
C169 C170 1.388(18)
C170 C171 1.377(18)
C170 H170 0.9500
C171 C172 1.70(2)
C171 H171 0.9500
C172 H172 0.9500
Cl3 C79 1.65(3)
Cl4 C80 1.63(3)
C79 C84 1.26(3)
C79 C80 1.34(3)
C80 C81 1.46(3)
C81 C82 1.28(3)
C81 H81 0.9500
C82 C83 1.31(3)
C82 H82 0.9500
C83 C84 1.41(4)
C83 H83 0.9500
C84 H84 0.9500
Cl7 C173 1.758(5)
Cl8 C174 1.651(5)
C173 C174 1.434(4)
C174 C175 1.430(4)
C175 C176 1.427(4)
C175 H175 0.9500
C176 C177 1.427(4)
C176 H176 0.9500
Cl9 C94 1.710(14)
Cl10 C95 1.732(14)
C93 C98 1.255(18)
C93 C94 1.463(17)
C93 H93 0.9500
C94 C95 1.365(17)
C95 C96 1.388(18)
C96 C97 1.392(16)
C96 H96 0.9500
C97 C98 1.722(19)
C97 H97 0.9500
C98 H98 0.9500
Cl11 C179 1.7071
Cl12 C180 1.87(2)
C179 C180 1.3900
C179 C184 1.3900
C180 C181 1.3900
C181 C182 1.3900
C181 H181 0.9500
C182 C183 1.3900
C182 H182 0.9500
C183 C184 1.3900
C183 H183 0.9500
C184 H184 0.9500
C101 C106 1.414(2)
C101 C102 1.431(2)
C101 C105 1.431(2)
C102 C109 1.414(2)
C102 C103 1.431(2)
C103 C112 1.414(2)
C103 C104 1.431(2)
C104 C115 1.414(2)
C104 C105 1.431(2)
C105 C118 1.413(2)
C106 C120 1.430(2)
C106 C107 1.431(2)
C107 C108 1.413(2)
C107 C121 1.431(2)
C108 C124 1.431(2)
C108 C109 1.431(2)
C109 C110 1.430(2)
C110 C111 1.414(2)
C110 C125 1.431(2)
C111 C128 1.431(2)
C111 C112 1.431(2)
C112 C113 1.431(2)
C113 C114 1.414(2)
C113 C129 1.431(2)
C114 C132 1.430(2)
C114 C115 1.431(2)
C115 C116 1.431(2)
C116 C117 1.413(2)
C116 C133 1.431(2)
C117 C136 1.431(2)
C117 C118 1.431(2)
C118 C119 1.431(2)
C119 C120 1.414(2)
C119 C137 1.431(2)
C120 C140 1.431(2)
C121 C122 1.414(2)
C121 C140 1.431(2)
C122 C141 1.430(2)
C122 C123 1.430(2)
C123 C124 1.414(2)
C123 C143 1.431(2)
C124 C125 1.430(2)
C125 C126 1.413(2)
C126 C144 1.431(2)
C126 C127 1.431(2)
C127 C128 1.414(2)
C127 C146 1.431(2)
C128 C129 1.431(2)
C129 C130 1.414(2)
C130 C131 1.431(2)
C130 C147 1.431(2)
C131 C132 1.414(2)
C131 C149 1.431(2)
C132 C133 1.431(2)
C133 C134 1.414(2)
C134 C135 1.431(2)
C134 C150 1.431(2)
C135 C136 1.413(2)
C135 C152 1.431(2)
C136 C137 1.431(2)
C137 C138 1.413(2)
C138 C139 1.431(2)
C138 C153 1.431(2)
C139 C140 1.414(2)
C139 C155 1.431(2)
C141 C155 1.414(2)
C141 C142 1.431(2)
C142 C156 1.414(2)
C142 C143 1.430(2)
C143 C144 1.414(2)
C144 C145 1.431(2)
C145 C157 1.413(2)
C145 C146 1.431(2)
C146 C147 1.414(2)
C147 C148 1.431(2)
C148 C158 1.414(2)
C148 C149 1.431(2)
C149 C150 1.413(2)
C150 C151 1.431(2)
C151 C159 1.414(2)
C151 C152 1.431(2)
C152 C153 1.414(2)
C153 C154 1.431(2)
C154 C160 1.414(2)
C154 C155 1.431(2)
C156 C157 1.430(2)
C156 C160 1.431(2)
C157 C158 1.431(2)
C158 C159 1.430(2)
C159 C160 1.431(2)
C201 C206 1.407(2)
C201 C202 1.423(2)
C201 C205 1.427(2)
C202 C209 1.417(2)
C202 C203 1.452(3)
C203 C212 1.365(2)
C203 C204 1.466(3)
C204 C205 1.411(2)
C204 C215 1.415(2)
C205 C218 1.400(2)
C206 C207 1.439(3)
C206 C220 1.442(3)
C207 C208 1.394(2)
C207 C221 1.436(3)
C208 C209 1.443(3)
C208 C224 1.468(3)
C209 C210 1.431(2)
C210 C211 1.410(2)
C210 C225 1.431(3)
C211 C228 1.430(2)
C211 C212 1.477(3)
C212 C213 1.449(3)
C213 C214 1.388(2)
C213 C229 1.430(3)
C214 C232 1.445(3)
C214 C215 1.450(3)
C215 C216 1.472(3)
C216 C217 1.390(2)
C216 C233 1.449(3)
C217 C218 1.444(3)
C217 C236 1.470(3)
C218 C219 1.470(3)
C219 C220 1.398(2)
C219 C237 1.416(2)
C220 C240 1.412(2)
C221 C222 1.419(2)
C221 C240 1.452(3)
C222 C223 1.422(2)
C222 C241 1.446(3)
C223 C224 1.387(2)
C223 C243 1.432(3)
C224 C225 1.403(2)
C225 C226 1.416(2)
C226 C227 1.426(2)
C226 C244 1.483(3)
C227 C246 1.409(2)
C227 C228 1.425(2)
C228 C229 1.418(2)
C229 C230 1.397(2)
C230 C247 1.413(2)
C230 C231 1.463(3)
C231 C232 1.413(2)
C231 C249 1.418(2)
C232 C233 1.448(3)
C233 C234 1.397(2)
C234 C235 1.423(2)
C234 C250 1.470(3)
C235 C236 1.420(2)
C235 C252 1.434(3)
C236 C237 1.431(3)
C237 C238 1.437(3)
C238 C239 1.444(3)
C238 C253 1.453(3)
C239 C240 1.398(2)
C239 C255 1.450(3)
C241 C255 1.411(2)
C241 C242 1.440(3)
C242 C256 1.436(3)
C242 C243 1.453(3)
C243 C244 1.346(2)
C244 C245 1.422(2)
C245 C257 1.375(2)
C245 C246 1.469(3)
C246 C247 1.395(2)
C247 C248 1.450(3)
C248 C258 1.392(2)
C248 C249 1.451(3)
C249 C250 1.394(2)
C250 C251 1.442(3)
C251 C259 1.393(2)
C251 C252 1.457(3)
C252 C253 1.438(3)
C253 C254 1.465(3)
C254 C260 1.368(2)
C254 C255 1.458(3)
C256 C257 1.444(3)
C256 C260 1.461(3)
C257 C258 1.435(3)
C258 C259 1.437(3)
C259 C260 1.454(3)
C301 C306 1.411(2)
C301 C305 1.423(2)
C301 C302 1.433(2)
C302 C309 1.389(2)
C302 C303 1.470(2)
C303 C312 1.352(2)
C303 C304 1.486(2)
C304 C315 1.415(2)
C304 C305 1.432(2)
C305 C318 1.385(2)
C306 C307 1.450(2)
C306 C320 1.456(2)
C307 C308 1.381(2)
C307 C321 1.443(2)
C308 C324 1.456(2)
C308 C309 1.457(2)
C309 C310 1.447(2)
C310 C311 1.418(2)
C310 C325 1.445(2)
C311 C328 1.423(2)
C311 C312 1.495(2)
C312 C313 1.458(2)
C313 C314 1.394(2)
C313 C329 1.458(2)
C314 C332 1.450(2)
C314 C315 1.459(2)
C315 C316 1.480(2)
C316 C317 1.416(2)
C316 C333 1.452(2)
C317 C318 1.441(2)
C317 C336 1.502(2)
C318 C319 1.499(2)
C319 C320 1.378(2)
C319 C337 1.415(2)
C320 C340 1.434(2)
C321 C322 1.431(2)
C321 C340 1.454(2)
C322 C323 1.435(2)
C322 C341 1.472(2)
C323 C324 1.419(2)
C323 C343 1.432(2)
C324 C325 1.403(2)
C325 C326 1.399(2)
C326 C327 1.437(2)
C326 C344 1.527(2)
C327 C346 1.418(2)
C327 C328 1.434(2)
C328 C329 1.425(2)
C329 C330 1.393(2)
C330 C347 1.441(2)
C330 C331 1.446(2)
C331 C349 1.422(2)
C331 C332 1.472(2)
C332 C333 1.450(2)
C333 C334 1.402(2)
C334 C335 1.452(2)
C334 C350 1.452(2)
C335 C336 1.410(2)
C335 C352 1.461(2)
C336 C337 1.434(2)
C337 C338 1.454(2)
C338 C339 1.459(2)
C338 C353 1.467(2)
C339 C340 1.422(2)
C339 C355 1.460(2)
C341 C355 1.437(2)
C341 C342 1.453(2)
C342 C343 1.454(2)
C342 C356 1.456(2)
C343 C344 1.345(2)
C344 C345 1.421(2)
C345 C357 1.384(2)
C345 C346 1.487(2)
C346 C347 1.378(2)
C347 C348 1.470(2)
C348 C358 1.381(2)
C348 C349 1.462(2)
C349 C350 1.401(2)
C350 C351 1.443(2)
C351 C359 1.385(2)
C351 C352 1.472(2)
C352 C353 1.430(2)
C353 C354 1.489(2)
C354 C360 1.367(2)
C354 C355 1.460(2)
C356 C357 1.459(2)
C356 C360 1.484(2)
C357 C358 1.420(2)
C358 C359 1.459(2)
C359 C360 1.471(2)

loop_
_geom_torsion_atom_site_label_1
_geom_torsion_atom_site_label_2
_geom_torsion_atom_site_label_3
_geom_torsion_atom_site_label_4
_geom_torsion
C6 C1 C2 C3 -1.9(13)
C30 C1 C2 C3 -174.5(9)
C1 C2 C3 C4 0.4(14)
C1 C2 C3 C31 178.1(8)
C2 C3 C4 C5 0.7(13)
C31 C3 C4 C5 -176.9(8)
C2 C3 C4 C38 -180.0(9)
C31 C3 C4 C38 2.5(14)
C3 C4 C5 C6 -0.3(13)
C38 C4 C5 C6 -179.7(8)
C4 C5 C6 C1 -1.2(13)
C4 C5 C6 C7 179.0(8)
C2 C1 C6 C5 2.3(12)
C30 C1 C6 C5 175.0(8)
C2 C1 C6 C7 -177.9(8)
C30 C1 C6 C7 -5.2(13)
C16 C11 C12 C13 -3.7(15)
C10 C11 C12 C13 179.8(9)
C11 C12 C13 C14 1.8(14)
C11 C12 C13 C45 177.0(9)
C12 C13 C14 C15 1.4(14)
C45 C13 C14 C15 -173.6(9)
C12 C13 C14 C52 -172.1(8)
C45 C13 C14 C52 12.8(14)
C13 C14 C15 C16 -2.6(14)
C52 C14 C15 C16 171.3(8)
C12 C11 C16 C17 179.8(9)
C10 C11 C16 C17 -3.6(15)
C12 C11 C16 C15 2.4(14)
C10 C11 C16 C15 179.0(9)
C14 C15 C16 C11 0.7(14)
C14 C15 C16 C17 -176.8(9)
C20 C21 C22 C23 178.2(9)
C26 C21 C22 C23 2.0(13)
C21 C22 C23 C24 3.0(14)
C21 C22 C23 C59 -176.5(8)
C22 C23 C24 C25 -5.9(14)
C59 C23 C24 C25 173.6(9)
C22 C23 C24 C66 172.3(9)
C59 C23 C24 C66 -8.2(15)
C23 C24 C25 C26 4.1(15)
C66 C24 C25 C26 -174.2(9)
C24 C25 C26 C21 0.8(15)
C24 C25 C26 C27 -179.1(10)
C22 C21 C26 C25 -3.8(13)
C20 C21 C26 C25 179.9(9)
C22 C21 C26 C27 176.0(9)
C20 C21 C26 C27 -0.3(13)
C2 C3 C31 C36 -125.8(9)
C4 C3 C31 C36 51.8(13)
C2 C3 C31 C32 51.4(12)
C4 C3 C31 C32 -131.0(9)
C36 C31 C32 C33 1.5(13)
C3 C31 C32 C33 -175.8(8)
C31 C32 C33 C34 4.1(14)
C32 C33 C34 C35 -5.1(13)
C32 C33 C34 C37 174.0(8)
C33 C34 C35 C36 0.4(12)
C37 C34 C35 C36 -178.6(8)
C32 C31 C36 C35 -6.3(13)
C3 C31 C36 C35 170.9(8)
C34 C35 C36 C31 5.4(13)
C33 C34 C37 O1 11.6(13)
C35 C34 C37 O1 -169.4(8)
C33 C34 C37 O2 -167.9(8)
C35 C34 C37 O2 11.2(12)
C5 C4 C38 C39 -128.6(9)
C3 C4 C38 C39 52.1(13)
C5 C4 C38 C43 46.5(13)
C3 C4 C38 C43 -132.8(10)
C43 C38 C39 C40 1.4(14)
C4 C38 C39 C40 176.5(8)
C38 C39 C40 C41 2.4(13)
C39 C40 C41 C42 -3.5(16)
C39 C40 C41 C44 176.6(9)
C40 C41 C42 C43 1(2)
C44 C41 C42 C43 -179.3(12)
C41 C42 C43 C38 3(2)
C39 C38 C43 C42 -4.3(18)
C4 C38 C43 C42 -179.5(12)
C42 C41 C44 O3 -165.8(13)
C40 C41 C44 O3 14.1(16)
C42 C41 C44 O4 9(2)
C40 C41 C44 O4 -171.2(13)
C12 C13 C45 C46 43.6(12)
C14 C13 C45 C46 -141.3(9)
C12 C13 C45 C50 -130.8(9)
C14 C13 C45 C50 44.3(12)
C50 C45 C46 C47 1.5(11)
C13 C45 C46 C47 -173.1(7)
C45 C46 C47 C48 0.8(12)
C46 C47 C48 C49 -3.3(12)
C46 C47 C48 C51 177.6(7)
C47 C48 C49 C50 3.3(12)
C51 C48 C49 C50 -177.7(7)
C48 C49 C50 C45 -0.8(12)
C46 C45 C50 C49 -1.6(11)
C13 C45 C50 C49 173.1(7)
C49 C48 C51 O5 175.4(8)
C47 C48 C51 O5 -5.5(12)
C49 C48 C51 O6 -3.3(11)
C47 C48 C51 O6 175.7(7)
C15 C14 C52 C53 -113.4(9)
C13 C14 C52 C53 60.3(11)
C15 C14 C52 C57 62.0(11)
C13 C14 C52 C57 -124.2(9)
C57 C52 C53 C54 -1.4(11)
C14 C52 C53 C54 174.1(7)
C52 C53 C54 C55 4.1(12)
C53 C54 C55 C56 -3.2(12)
C53 C54 C55 C58 175.8(7)
C54 C55 C56 C57 -0.3(13)
C58 C55 C56 C57 -179.2(8)
C53 C52 C57 C56 -2.1(12)
C14 C52 C57 C56 -177.6(7)
C55 C56 C57 C52 3.0(13)
C54 C55 C58 O8 -154.2(9)
C56 C55 C58 O8 24.7(13)
C54 C55 C58 O7 27.2(12)
C56 C55 C58 O7 -153.8(8)
C22 C23 C59 C60 -43.7(12)
C24 C23 C59 C60 136.9(9)
C22 C23 C59 C64 131.8(9)
C24 C23 C59 C64 -47.7(12)
C64 C59 C60 C61 1.6(12)
C23 C59 C60 C61 177.1(7)
C59 C60 C61 C62 -0.1(12)
C60 C61 C62 C63 -1.5(12)
C60 C61 C62 C65 -179.0(8)
C61 C62 C63 C64 1.5(13)
C65 C62 C63 C64 179.1(8)
C62 C63 C64 C59 0.0(12)
C60 C59 C64 C63 -1.6(12)
C23 C59 C64 C63 -177.1(7)
C61 C62 C65 O9 -0.2(14)
C63 C62 C65 O9 -177.8(9)
C61 C62 C65 O10 179.6(9)
C63 C62 C65 O10 2.0(13)
C25 C24 C66 C67 140.1(9)
C23 C24 C66 C67 -38.0(14)
C25 C24 C66 C71 -34.5(14)
C23 C24 C66 C71 147.3(10)
C71 C66 C67 C68 -0.9(13)
C24 C66 C67 C68 -175.7(8)
C66 C67 C68 C69 1.6(14)
C67 C68 C69 C70 -2.6(14)
C67 C68 C69 C72 179.0(9)
C68 C69 C70 C71 3.1(14)
C72 C69 C70 C71 -178.5(9)
C69 C70 C71 C66 -2.5(15)
C67 C66 C71 C70 1.4(14)
C24 C66 C71 C70 176.2(9)
C68 C69 C72 O11 -8.7(13)
C70 C69 C72 O11 173.0(9)
C68 C69 C72 O12 169.8(8)
C70 C69 C72 O12 -8.6(13)
C78 C73 C74 C75 2(2)
C78 C73 C74 Cl1 176.3(14)
C73 C74 C75 C76 -4(2)
Cl1 C74 C75 C76 -178.0(13)
C73 C74 C75 Cl2 -179.2(12)
Cl1 C74 C75 Cl2 7(2)
C74 C75 C76 C77 13(3)
Cl2 C75 C76 C77 -172.3(18)
C75 C76 C77 C78 -14(3)
C74 C73 C78 C77 -6(3)
C76 C77 C78 C73 10(2)
C90 C85 C86 C87 -10(4)
C90 C85 C86 Cl5 -172(2)
C85 C86 C87 C88 20(4)
Cl5 C86 C87 C88 -178.2(19)
C85 C86 C87 Cl6 -174.2(18)
Cl5 C86 C87 Cl6 -12(3)
C86 C87 C88 C89 2(5)
Cl6 C87 C88 C89 -163(3)
C87 C88 C89 C90 -25(4)
C86 C85 C90 C89 -20(4)
C88 C89 C90 C85 34(4)
C166 C161 C162 C163 0.0
C166 C161 C162 Cl13 168.9
C161 C162 C163 C164 0.0
Cl13 C162 C163 C164 -167.3
C161 C162 C163 Cl14 -176.5
Cl13 C162 C163 Cl14 16.2
C162 C163 C164 C165 0.0
Cl14 C163 C164 C165 176.5
C163 C164 C165 C166 0.0
C164 C165 C166 C161 0.0
C162 C161 C166 C165 0.0
C172 C167 C168 C169 13(7)
C172 C167 C168 Cl15 -171(4)
C167 C168 C169 C170 -6(6)
Cl15 C168 C169 C170 179(3)
C167 C168 C169 Cl16 -164(3)
Cl15 C168 C169 Cl16 21(5)
C168 C169 C170 C171 -17(7)
Cl16 C169 C170 C171 140(4)
C169 C170 C171 C172 24(6)
C168 C167 C172 C171 -3(8)
C170 C171 C172 C167 -13(7)
C84 C79 C80 C81 2(3)
Cl3 C79 C80 C81 179.3(14)
C84 C79 C80 Cl4 177.7(17)
Cl3 C79 C80 Cl4 -5(3)
C79 C80 C81 C82 4(3)
Cl4 C80 C81 C82 -172.7(17)
C80 C81 C82 C83 -6(3)
C81 C82 C83 C84 4(3)
C80 C79 C84 C83 -4(3)
Cl3 C79 C84 C83 177.7(16)
C82 C83 C84 C79 2(3)
Cl7 C173 C174 C175 174.7
Cl7 C173 C174 Cl8 -4.8
C173 C174 C175 C176 0.0
Cl8 C174 C175 C176 179.4
C174 C175 C176 C177 0.0
C98 C93 C94 C95 2(4)
C98 C93 C94 Cl9 -174(2)
C93 C94 C95 C96 2(4)
Cl9 C94 C95 C96 178(2)
C93 C94 C95 Cl10 177.0(17)
Cl9 C94 C95 Cl10 -8(3)
C94 C95 C96 C97 -9(5)
Cl10 C95 C96 C97 177(2)
C95 C96 C97 C98 7(4)
C94 C93 C98 C97 -2(5)
C96 C97 C98 C93 -2(3)
C184 C179 C180 C181 0.0
Cl11 C179 C180 C181 169.8
C184 C179 C180 Cl12 -178.4(16)
Cl11 C179 C180 Cl12 -8.6(16)
C179 C180 C181 C182 0.0
Cl12 C180 C181 C182 178.3(17)
C180 C181 C182 C183 0.0
C181 C182 C183 C184 0.0
C180 C179 C184 C183 0.0
Cl11 C179 C184 C183 -169.8
C182 C183 C184 C179 0.0
C106 C101 C102 C109 0.0
C105 C101 C102 C109 142.6
C106 C101 C102 C103 -142.6
C105 C101 C102 C103 0.0
C109 C102 C103 C112 0.0
C101 C102 C103 C112 142.6
C109 C102 C103 C104 -142.6
C101 C102 C103 C104 0.0
C112 C103 C104 C115 0.0
C102 C103 C104 C115 142.7
C112 C103 C104 C105 -142.6
C102 C103 C104 C105 0.0
C115 C104 C105 C118 0.0
C103 C104 C105 C118 142.6
C115 C104 C105 C101 -142.6
C103 C104 C105 C101 0.0
C106 C101 C105 C118 0.0
C102 C101 C105 C118 -142.6
C106 C101 C105 C104 142.6
C102 C101 C105 C104 0.0
C102 C101 C106 C120 138.2
C105 C101 C106 C120 0.1
C102 C101 C106 C107 0.0
C105 C101 C106 C107 -138.2
C101 C106 C107 C108 0.1
C120 C106 C107 C108 -142.6
C101 C106 C107 C121 142.6
C120 C106 C107 C121 0.0
C121 C107 C108 C124 0.0
C106 C107 C108 C124 138.2
C121 C107 C108 C109 -138.2
C106 C107 C108 C109 -0.1
C101 C102 C109 C110 -138.2
C103 C102 C109 C110 0.0
C101 C102 C109 C108 0.0
C103 C102 C109 C108 138.2
C107 C108 C109 C102 0.0
C124 C108 C109 C102 -142.6
C107 C108 C109 C110 142.6
C124 C108 C109 C110 0.0
C102 C109 C110 C111 0.0
C108 C109 C110 C111 -142.6
C102 C109 C110 C125 142.6
C108 C109 C110 C125 0.0
C109 C110 C111 C128 138.2
C125 C110 C111 C128 0.0
C109 C110 C111 C112 0.0
C125 C110 C111 C112 -138.2
C104 C103 C112 C111 138.2
C102 C103 C112 C111 0.0
C104 C103 C112 C113 0.0
C102 C103 C112 C113 -138.2
C110 C111 C112 C103 0.0
C128 C111 C112 C103 -142.6
C110 C111 C112 C113 142.6
C128 C111 C112 C113 0.0
C103 C112 C113 C114 0.0
C111 C112 C113 C114 -142.6
C103 C112 C113 C129 142.6
C111 C112 C113 C129 0.0
C129 C113 C114 C132 0.0
C112 C113 C114 C132 138.2
C129 C113 C114 C115 -138.2
C112 C113 C114 C115 0.0
C105 C104 C115 C116 0.0
C103 C104 C115 C116 -138.2
C105 C104 C115 C114 138.2
C103 C104 C115 C114 0.0
C113 C114 C115 C104 0.0
C132 C114 C115 C104 -142.6
C113 C114 C115 C116 142.6
C132 C114 C115 C116 0.0
C104 C115 C116 C117 0.0
C114 C115 C116 C117 -142.6
C104 C115 C116 C133 142.6
C114 C115 C116 C133 0.0
C115 C116 C117 C136 138.2
C133 C116 C117 C136 0.0
C115 C116 C117 C118 0.0
C133 C116 C117 C118 -138.2
C104 C105 C118 C119 -138.2
C101 C105 C118 C119 0.0
C104 C105 C118 C117 0.0
C101 C105 C118 C117 138.2
C116 C117 C118 C105 0.0
C136 C117 C118 C105 -142.6
C116 C117 C118 C119 142.6
C136 C117 C118 C119 0.0
C105 C118 C119 C120 0.0
C117 C118 C119 C120 -142.6
C105 C118 C119 C137 142.6
C117 C118 C119 C137 0.0
C137 C119 C120 C106 -138.1
C118 C119 C120 C106 0.0
C137 C119 C120 C140 0.0
C118 C119 C120 C140 138.2
C101 C106 C120 C119 0.0
C107 C106 C120 C119 142.6
C101 C106 C120 C140 -142.6
C107 C106 C120 C140 0.0
C108 C107 C121 C122 0.0
C106 C107 C121 C122 -142.6
C108 C107 C121 C140 142.6
C106 C107 C121 C140 0.0
C140 C121 C122 C141 0.0
C107 C121 C122 C141 138.2
C140 C121 C122 C123 -138.2
C107 C121 C122 C123 0.0
C121 C122 C123 C124 0.0
C141 C122 C123 C124 -142.6
C121 C122 C123 C143 142.7
C141 C122 C123 C143 0.0
C122 C123 C124 C125 138.2
C143 C123 C124 C125 0.0
C122 C123 C124 C108 0.0
C143 C123 C124 C108 -138.2
C107 C108 C124 C123 0.0
C109 C108 C124 C123 142.6
C107 C108 C124 C125 -142.6
C109 C108 C124 C125 0.0
C123 C124 C125 C126 0.0
C108 C124 C125 C126 142.6
C123 C124 C125 C110 -142.6
C108 C124 C125 C110 0.0
C111 C110 C125 C126 0.0
C109 C110 C125 C126 -142.6
C111 C110 C125 C124 142.6
C109 C110 C125 C124 0.0
C124 C125 C126 C144 0.0
C110 C125 C126 C144 138.2
C124 C125 C126 C127 -138.2
C110 C125 C126 C127 0.0
C125 C126 C127 C128 0.0
C144 C126 C127 C128 -142.6
C125 C126 C127 C146 142.6
C144 C126 C127 C146 0.0
C146 C127 C128 C111 -138.2
C126 C127 C128 C111 0.0
C146 C127 C128 C129 0.0
C126 C127 C128 C129 138.2
C110 C111 C128 C127 0.0
C112 C111 C128 C127 142.6
C110 C111 C128 C129 -142.6
C112 C111 C128 C129 0.0
C114 C113 C129 C130 0.0
C112 C113 C129 C130 -142.6
C114 C113 C129 C128 142.6
C112 C113 C129 C128 0.0
C127 C128 C129 C130 0.0
C111 C128 C129 C130 142.6
C127 C128 C129 C113 -142.6
C111 C128 C129 C113 0.0
C113 C129 C130 C131 0.0
C128 C129 C130 C131 -138.2
C113 C129 C130 C147 138.2
C128 C129 C130 C147 0.0
C129 C130 C131 C132 0.0
C147 C130 C131 C132 -142.6
C129 C130 C131 C149 142.6
C147 C130 C131 C149 0.0
C149 C131 C132 C114 -138.2
C130 C131 C132 C114 0.0
C149 C131 C132 C133 0.0
C130 C131 C132 C133 138.2
C113 C114 C132 C131 0.0
C115 C114 C132 C131 142.6
C113 C114 C132 C133 -142.6
C115 C114 C132 C133 0.0
C131 C132 C133 C134 0.0
C114 C132 C133 C134 142.6
C131 C132 C133 C116 -142.6
C114 C132 C133 C116 0.0
C117 C116 C133 C134 0.0
C115 C116 C133 C134 -142.6
C117 C116 C133 C132 142.6
C115 C116 C133 C132 0.0
C132 C133 C134 C135 -138.2
C116 C133 C134 C135 0.0
C132 C133 C134 C150 0.0
C116 C133 C134 C150 138.2
C133 C134 C135 C136 0.0
C150 C134 C135 C136 -142.6
C133 C134 C135 C152 142.6
C150 C134 C135 C152 0.0
C134 C135 C136 C137 138.2
C152 C135 C136 C137 0.0
C134 C135 C136 C117 0.0
C152 C135 C136 C117 -138.2
C116 C117 C136 C135 0.0
C118 C117 C136 C135 142.6
C116 C117 C136 C137 -142.6
C118 C117 C136 C137 0.0
C135 C136 C137 C138 0.0
C117 C136 C137 C138 142.6
C135 C136 C137 C119 -142.6
C117 C136 C137 C119 0.0
C120 C119 C137 C138 -0.1
C118 C119 C137 C138 -142.6
C120 C119 C137 C136 142.6
C118 C119 C137 C136 0.0
C136 C137 C138 C139 -138.2
C119 C137 C138 C139 0.0
C136 C137 C138 C153 0.0
C119 C137 C138 C153 138.2
C137 C138 C139 C140 0.0
C153 C138 C139 C140 -142.6
C137 C138 C139 C155 142.6
C153 C138 C139 C155 0.0
C138 C139 C140 C121 138.2
C155 C139 C140 C121 0.0
C138 C139 C140 C120 0.0
C155 C139 C140 C120 -138.2
C122 C121 C140 C139 -0.1
C107 C121 C140 C139 -142.6
C122 C121 C140 C120 142.6
C107 C121 C140 C120 0.0
C119 C120 C140 C139 0.0
C106 C120 C140 C139 142.6
C119 C120 C140 C121 -142.6
C106 C120 C140 C121 0.0
C121 C122 C141 C155 0.0
C123 C122 C141 C155 142.6
C121 C122 C141 C142 -142.6
C123 C122 C141 C142 0.0
C155 C141 C142 C156 0.0
C122 C141 C142 C156 142.6
C155 C141 C142 C143 -142.6
C122 C141 C142 C143 0.0
C156 C142 C143 C144 0.0
C141 C142 C143 C144 142.6
C156 C142 C143 C123 -142.6
C141 C142 C143 C123 0.0
C124 C123 C143 C144 0.0
C122 C123 C143 C144 -142.6
C124 C123 C143 C142 142.6
C122 C123 C143 C142 0.0
C142 C143 C144 C145 0.0
C123 C143 C144 C145 138.2
C142 C143 C144 C126 -138.2
C123 C143 C144 C126 0.0
C125 C126 C144 C143 0.0
C127 C126 C144 C143 142.6
C125 C126 C144 C145 -142.6
C127 C126 C144 C145 0.0
C143 C144 C145 C157 0.0
C126 C144 C145 C157 142.6
C143 C144 C145 C146 -142.6
C126 C144 C145 C146 0.0
C128 C127 C146 C147 0.0
C126 C127 C146 C147 -142.6
C128 C127 C146 C145 142.6
C126 C127 C146 C145 0.0
C157 C145 C146 C147 -0.1
C144 C145 C146 C147 142.6
C157 C145 C146 C127 -142.6
C144 C145 C146 C127 0.0
C127 C146 C147 C148 138.2
C145 C146 C147 C148 0.1
C127 C146 C147 C130 0.0
C145 C146 C147 C130 -138.2
C129 C130 C147 C146 0.0
C131 C130 C147 C146 142.6
C129 C130 C147 C148 -142.6
C131 C130 C147 C148 0.0
C146 C147 C148 C158 0.0
C130 C147 C148 C158 142.6
C146 C147 C148 C149 -142.6
C130 C147 C148 C149 0.0
C132 C131 C149 C150 0.0
C130 C131 C149 C150 -142.6
C132 C131 C149 C148 142.6
C130 C131 C149 C148 0.0
C158 C148 C149 C150 0.0
C147 C148 C149 C150 142.6
C158 C148 C149 C131 -142.6
C147 C148 C149 C131 0.0
C131 C149 C150 C151 138.2
C148 C149 C150 C151 -0.1
C131 C149 C150 C134 0.0
C148 C149 C150 C134 -138.2
C133 C134 C150 C149 0.0
C135 C134 C150 C149 142.6
C133 C134 C150 C151 -142.6
C135 C134 C150 C151 0.0
C149 C150 C151 C159 0.0
C134 C150 C151 C159 142.6
C149 C150 C151 C152 -142.6
C134 C150 C151 C152 0.0
C159 C151 C152 C153 0.0
C150 C151 C152 C153 142.6
C159 C151 C152 C135 -142.6
C150 C151 C152 C135 0.0
C136 C135 C152 C153 0.0
C134 C135 C152 C153 -142.7
C136 C135 C152 C151 142.6
C134 C135 C152 C151 0.0
C151 C152 C153 C154 0.0
C135 C152 C153 C154 138.2
C151 C152 C153 C138 -138.2
C135 C152 C153 C138 0.0
C137 C138 C153 C152 0.0
C139 C138 C153 C152 142.6
C137 C138 C153 C154 -142.6
C139 C138 C153 C154 0.0
C152 C153 C154 C160 0.0
C138 C153 C154 C160 142.6
C152 C153 C154 C155 -142.6
C138 C153 C154 C155 0.0
C122 C141 C155 C154 -138.2
C142 C141 C155 C154 0.0
C122 C141 C155 C139 0.0
C142 C141 C155 C139 138.2
C160 C154 C155 C141 0.0
C153 C154 C155 C141 142.6
C160 C154 C155 C139 -142.6
C153 C154 C155 C139 0.0
C140 C139 C155 C141 0.0
C138 C139 C155 C141 -142.6
C140 C139 C155 C154 142.6
C138 C139 C155 C154 0.0
C143 C142 C156 C157 0.0
C141 C142 C156 C157 -138.2
C143 C142 C156 C160 138.2
C141 C142 C156 C160 0.0
C144 C145 C157 C156 0.0
C146 C145 C157 C156 138.2
C144 C145 C157 C158 -138.2
C146 C145 C157 C158 0.0
C142 C156 C157 C145 0.0
C160 C156 C157 C145 -142.6
C142 C156 C157 C158 142.6
C160 C156 C157 C158 0.0
C147 C148 C158 C159 -138.2
C149 C148 C158 C159 0.0
C147 C148 C158 C157 0.0
C149 C148 C158 C157 138.2
C145 C157 C158 C148 0.0
C156 C157 C158 C148 -142.6
C145 C157 C158 C159 142.6
C156 C157 C158 C159 0.0
C152 C151 C159 C158 138.2
C150 C151 C159 C158 0.0
C152 C151 C159 C160 0.0
C150 C151 C159 C160 -138.2
C148 C158 C159 C151 0.0
C157 C158 C159 C151 -142.6
C148 C158 C159 C160 142.6
C157 C158 C159 C160 0.0
C155 C154 C160 C156 0.0
C153 C154 C160 C156 -138.2
C155 C154 C160 C159 138.2
C153 C154 C160 C159 0.0
C142 C156 C160 C154 0.0
C157 C156 C160 C154 142.6
C142 C156 C160 C159 -142.6
C157 C156 C160 C159 0.0
C151 C159 C160 C154 0.0
C158 C159 C160 C154 -142.6
C151 C159 C160 C156 142.6
C158 C159 C160 C156 0.0
C206 C201 C202 C209 -9.1
C205 C201 C202 C209 138.4
C206 C201 C202 C203 -138.4
C205 C201 C202 C203 9.1
C209 C202 C203 C212 2.4
C201 C202 C203 C212 132.2
C209 C202 C203 C204 -137.5
C201 C202 C203 C204 -7.7
C212 C203 C204 C205 -145.0
C202 C203 C204 C205 2.9
C212 C203 C204 C215 -0.4
C202 C203 C204 C215 147.5
C215 C204 C205 C218 -3.7
C203 C204 C205 C218 145.0
C215 C204 C205 C201 -145.9
C203 C204 C205 C201 2.9
C206 C201 C205 C218 -0.5
C202 C201 C205 C218 -150.7
C206 C201 C205 C204 142.7
C202 C201 C205 C204 -7.5
C202 C201 C206 C207 5.7
C205 C201 C206 C207 -137.5
C202 C201 C206 C220 135.9
C205 C201 C206 C220 -7.2
C201 C206 C207 C208 -2.3
C220 C206 C207 C208 -141.9
C201 C206 C207 C221 138.0
C220 C206 C207 C221 -1.6
C221 C207 C208 C209 -136.6
C206 C207 C208 C209 3.2
C221 C207 C208 C224 -1.6
C206 C207 C208 C224 138.2
C201 C202 C209 C210 -134.6
C203 C202 C209 C210 -7.8
C201 C202 C209 C208 9.0
C203 C202 C209 C208 135.9
C207 C208 C209 C202 -6.9
C224 C208 C209 C202 -151.4
C207 C208 C209 C210 137.9
C224 C208 C209 C210 -6.5
C202 C209 C210 C211 3.6
C208 C209 C210 C211 -141.6
C202 C209 C210 C225 151.2
C208 C209 C210 C225 6.0
C209 C210 C211 C228 136.0
C225 C210 C211 C228 -8.5
C209 C210 C211 C212 6.4
C225 C210 C211 C212 -138.1
C202 C203 C212 C213 -140.8
C204 C203 C212 C213 -2.1
C202 C203 C212 C211 7.4
C204 C203 C212 C211 146.2
C210 C211 C212 C203 -11.1
C228 C211 C212 C203 -149.8
C210 C211 C212 C213 140.1
C228 C211 C212 C213 1.4
C203 C212 C213 C214 1.6
C211 C212 C213 C214 -147.0
C203 C212 C213 C229 148.4
C211 C212 C213 C229 -0.2
C229 C213 C214 C232 -2.4
C212 C213 C214 C232 135.5
C229 C213 C214 C215 -136.3
C212 C213 C214 C215 1.6
C205 C204 C215 C214 143.9
C203 C204 C215 C214 3.4
C205 C204 C215 C216 7.1
C203 C204 C215 C216 -133.4
C213 C214 C215 C204 -3.7
C232 C214 C215 C204 -141.5
C213 C214 C215 C216 140.9
C232 C214 C215 C216 3.1
C204 C215 C216 C217 -7.2
C214 C215 C216 C217 -148.0
C204 C215 C216 C233 137.9
C214 C215 C216 C233 -2.8
C233 C216 C217 C218 -134.0
C215 C216 C217 C218 4.3
C233 C216 C217 C236 4.2
C215 C216 C217 C236 142.5
C204 C205 C218 C217 1.2
C201 C205 C218 C217 142.2
C204 C205 C218 C219 -135.9
C201 C205 C218 C219 5.1
C216 C217 C218 C205 -1.8
C236 C217 C218 C205 -141.5
C216 C217 C218 C219 142.6
C236 C217 C218 C219 2.9
C205 C218 C219 C220 -2.3
C217 C218 C219 C220 -145.6
C205 C218 C219 C237 138.8
C217 C218 C219 C237 -4.5
C237 C219 C220 C240 -2.5
C218 C219 C220 C240 136.9
C237 C219 C220 C206 -144.3
C218 C219 C220 C206 -4.9
C201 C206 C220 C219 9.8
C207 C206 C220 C219 145.7
C201 C206 C220 C240 -137.1
C207 C206 C220 C240 -1.1
C208 C207 C221 C222 -3.7
C206 C207 C221 C222 -144.3
C208 C207 C221 C240 144.1
C206 C207 C221 C240 3.6
C207 C221 C222 C223 12.3
C240 C221 C222 C223 -125.5
C207 C221 C222 C241 142.7
C240 C221 C222 C241 4.9
C221 C222 C223 C224 -14.7
C241 C222 C223 C224 -148.4
C221 C222 C223 C243 138.4
C241 C222 C223 C243 4.6
C222 C223 C224 C225 148.1
C243 C223 C224 C225 -0.6
C222 C223 C224 C208 8.5
C243 C223 C224 C208 -140.2
C207 C208 C224 C223 -0.9
C209 C208 C224 C223 143.4
C207 C208 C224 C225 -139.2
C209 C208 C224 C225 5.1
C223 C224 C225 C226 -3.9
C208 C224 C225 C226 136.2
C223 C224 C225 C210 -142.1
C208 C224 C225 C210 -2.0
C211 C210 C225 C224 148.7
C209 C210 C225 C224 -2.3
C211 C210 C225 C226 8.9
C209 C210 C225 C226 -142.1
C224 C225 C226 C227 -136.7
C210 C225 C226 C227 -4.2
C224 C225 C226 C244 3.8
C210 C225 C226 C244 136.3
C225 C226 C227 C246 143.8
C244 C226 C227 C246 -3.4
C225 C226 C227 C228 -1.6
C244 C226 C227 C228 -148.8
C246 C227 C228 C229 -4.7
C226 C227 C228 C229 135.2
C246 C227 C228 C211 -137.4
C226 C227 C228 C211 2.4
C210 C211 C228 C229 -136.1
C212 C211 C228 C229 -2.0
C210 C211 C228 C227 2.7
C212 C211 C228 C227 136.9
C227 C228 C229 C230 10.1
C211 C228 C229 C230 147.0
C227 C228 C229 C213 -134.7
C211 C228 C229 C213 2.2
C214 C213 C229 C230 0.1
C212 C213 C229 C230 -145.6
C214 C213 C229 C228 144.5
C212 C213 C229 C228 -1.2
C228 C229 C230 C247 -9.2
C213 C229 C230 C247 135.0
C228 C229 C230 C231 -143.9
C213 C229 C230 C231 0.3
C229 C230 C231 C232 1.9
C247 C230 C231 C232 -137.6
C229 C230 C231 C249 140.6
C247 C230 C231 C249 1.2
C249 C231 C232 C214 -140.1
C230 C231 C232 C214 -4.1
C249 C231 C232 C233 -3.9
C230 C231 C232 C233 132.1
C213 C214 C232 C231 4.0
C215 C214 C232 C231 140.6
C213 C214 C232 C233 -138.9
C215 C214 C232 C233 -2.3
C231 C232 C233 C234 1.3
C214 C232 C233 C234 139.7
C231 C232 C233 C216 -137.9
C214 C232 C233 C216 0.5
C217 C216 C233 C234 0.5
C215 C216 C233 C234 -138.9
C217 C216 C233 C232 140.9
C215 C216 C233 C232 1.5
C232 C233 C234 C235 -139.7
C216 C233 C234 C235 -4.9
C232 C233 C234 C250 2.1
C216 C233 C234 C250 136.9
C233 C234 C235 C236 4.4
C250 C234 C235 C236 -137.6
C233 C234 C235 C252 147.0
C250 C234 C235 C252 4.9
C234 C235 C236 C237 135.8
C252 C235 C236 C237 -1.3
C234 C235 C236 C217 0.5
C252 C235 C236 C217 -136.6
C216 C217 C236 C235 -4.5
C218 C217 C236 C235 139.1
C216 C217 C236 C237 -144.1
C218 C217 C236 C237 -0.5
C220 C219 C237 C236 146.6
C218 C219 C237 C236 4.3
C220 C219 C237 C238 1.8
C218 C219 C237 C238 -140.5
C235 C236 C237 C219 -143.0
C217 C236 C237 C219 -2.3
C235 C236 C237 C238 0.4
C217 C236 C237 C238 141.1
C219 C237 C238 C239 1.3
C236 C237 C238 C239 -137.9
C219 C237 C238 C253 142.2
C236 C237 C238 C253 3.0
C237 C238 C239 C240 -3.7
C253 C238 C239 C240 -148.3
C237 C238 C239 C255 136.2
C253 C238 C239 C255 -8.4
C238 C239 C240 C220 3.1
C255 C239 C240 C220 -135.4
C238 C239 C240 C221 141.6
C255 C239 C240 C221 3.1
C219 C220 C240 C239 -0.1
C206 C220 C240 C239 143.6
C219 C220 C240 C221 -140.2
C206 C220 C240 C221 3.5
C222 C221 C240 C239 -4.4
C207 C221 C240 C239 -147.2
C222 C221 C240 C220 138.6
C207 C221 C240 C220 -4.1
C221 C222 C241 C255 -4.2
C223 C222 C241 C255 135.2
C221 C222 C241 C242 -139.7
C223 C222 C241 C242 -0.3
C255 C241 C242 C256 4.6
C222 C241 C242 C256 141.7
C255 C241 C242 C243 -141.0
C222 C241 C242 C243 -3.9
C224 C223 C243 C244 6.0
C222 C223 C243 C244 -144.3
C224 C223 C243 C242 143.2
C222 C223 C243 C242 -7.1
C256 C242 C243 C244 7.9
C241 C242 C243 C244 148.4
C256 C242 C243 C223 -133.9
C241 C242 C243 C223 6.6
C223 C243 C244 C245 129.7
C242 C243 C244 C245 -4.6
C223 C243 C244 C226 -5.8
C242 C243 C244 C226 -140.0
C225 C226 C244 C243 1.2
C227 C226 C244 C243 147.4
C225 C226 C244 C245 -136.5
C227 C226 C244 C245 9.7
C243 C244 C245 C257 6.1
C226 C244 C245 C257 140.2
C243 C244 C245 C246 -145.0
C226 C244 C245 C246 -10.9
C228 C227 C246 C247 -1.9
C226 C227 C246 C247 -146.2
C228 C227 C246 C245 140.8
C226 C227 C246 C245 -3.4
C257 C245 C246 C247 -2.9
C244 C245 C246 C247 149.5
C257 C245 C246 C227 -143.7
C244 C245 C246 C227 8.7
C227 C246 C247 C230 2.9
C245 C246 C247 C230 -138.1
C227 C246 C247 C248 140.6
C245 C246 C247 C248 -0.4
C229 C230 C247 C246 2.8
C231 C230 C247 C246 140.0
C229 C230 C247 C248 -137.1
C231 C230 C247 C248 0.1
C246 C247 C248 C258 -0.4
C230 C247 C248 C258 143.9
C246 C247 C248 C249 -145.6
C230 C247 C248 C249 -1.3
C232 C231 C249 C250 3.4
C230 C231 C249 C250 -141.7
C232 C231 C249 C248 143.1
C230 C231 C249 C248 -2.0
C258 C248 C249 C250 -1.8
C247 C248 C249 C250 146.1
C258 C248 C249 C231 -145.8
C247 C248 C249 C231 2.1
C231 C249 C250 C251 136.0
C248 C249 C250 C251 -2.5
C231 C249 C250 C234 -0.2
C248 C249 C250 C234 -138.6
C233 C234 C250 C249 -2.6
C235 C234 C250 C249 140.7
C233 C234 C250 C251 -148.3
C235 C234 C250 C251 -4.9
C249 C250 C251 C259 8.5
C234 C250 C251 C259 151.8
C249 C250 C251 C252 -140.2
C234 C250 C251 C252 3.0
C236 C235 C252 C253 -1.4
C234 C235 C252 C253 -144.7
C236 C235 C252 C251 140.6
C234 C235 C252 C251 -2.6
C259 C251 C252 C235 -148.7
C250 C251 C252 C235 -0.4
C259 C251 C252 C253 -5.8
C250 C251 C252 C253 142.6
C235 C252 C253 C238 4.8
C251 C252 C253 C238 -132.6
C235 C252 C253 C254 134.7
C251 C252 C253 C254 -2.7
C237 C238 C253 C252 -5.5
C239 C238 C253 C252 141.2
C237 C238 C253 C254 -144.3
C239 C238 C253 C254 2.4
C252 C253 C254 C260 4.6
C238 C253 C254 C260 140.8
C252 C253 C254 C255 -132.0
C238 C253 C254 C255 4.2
C242 C241 C255 C239 137.3
C222 C241 C255 C239 3.9
C242 C241 C255 C254 -6.1
C222 C241 C255 C254 -139.6
C240 C239 C255 C241 -3.3
C238 C239 C255 C241 -141.8
C240 C239 C255 C254 148.5
C238 C239 C255 C254 10.0
C260 C254 C255 C241 8.5
C253 C254 C255 C241 142.2
C260 C254 C255 C239 -142.2
C253 C254 C255 C239 -8.6
C241 C242 C256 C257 -148.5
C243 C242 C256 C257 -11.0
C241 C242 C256 C260 -6.9
C243 C242 C256 C260 130.6
C244 C245 C257 C258 -137.9
C246 C245 C257 C258 6.3
C244 C245 C257 C256 -9.0
C246 C245 C257 C256 135.3
C242 C256 C257 C245 10.3
C260 C256 C257 C245 -139.1
C242 C256 C257 C258 141.9
C260 C256 C257 C258 -7.5
C247 C248 C258 C257 4.1
C249 C248 C258 C257 145.4
C247 C248 C258 C259 -141.0
C249 C248 C258 C259 0.3
C245 C257 C258 C248 -6.7
C256 C257 C258 C248 -138.1
C245 C257 C258 C259 144.9
C256 C257 C258 C259 13.5
C250 C251 C259 C258 -9.1
C252 C251 C259 C258 137.4
C250 C251 C259 C260 -135.7
C252 C251 C259 C260 10.8
C248 C258 C259 C251 5.4
C257 C258 C259 C251 -143.6
C248 C258 C259 C260 134.5
C257 C258 C259 C260 -14.5
C255 C254 C260 C259 137.9
C253 C254 C260 C259 1.6
C255 C254 C260 C256 -8.7
C253 C254 C260 C256 -145.0
C251 C259 C260 C254 -9.5
C258 C259 C260 C254 -138.6
C251 C259 C260 C256 139.2
C258 C259 C260 C256 10.1
C242 C256 C260 C254 9.2
C257 C256 C260 C254 153.2
C242 C256 C260 C259 -145.6
C257 C256 C260 C259 -1.6
C306 C301 C302 C309 -7.2
C305 C301 C302 C309 137.4
C306 C301 C302 C303 -132.8
C305 C301 C302 C303 11.8
C309 C302 C303 C312 -1.2
C301 C302 C303 C312 127.5
C309 C302 C303 C304 -140.4
C301 C302 C303 C304 -11.6
C312 C303 C304 C315 -3.4
C302 C303 C304 C315 147.9
C312 C303 C304 C305 -144.5
C302 C303 C304 C305 6.8
C306 C301 C305 C318 -3.5
C302 C301 C305 C318 -151.3
C306 C301 C305 C304 140.8
C302 C301 C305 C304 -6.9
C315 C304 C305 C318 -1.6
C303 C304 C305 C318 144.6
C315 C304 C305 C301 -146.3
C303 C304 C305 C301 -0.1
C305 C301 C306 C307 -134.9
C302 C301 C306 C307 4.8
C305 C301 C306 C320 -5.5
C302 C301 C306 C320 134.2
C301 C306 C307 C308 -3.8
C320 C306 C307 C308 -141.9
C301 C306 C307 C321 138.9
C320 C306 C307 C321 0.9
C321 C307 C308 C324 -0.7
C306 C307 C308 C324 141.2
C321 C307 C308 C309 -135.4
C306 C307 C308 C309 6.5
C301 C302 C309 C310 -134.9
C303 C302 C309 C310 -7.0
C301 C302 C309 C308 8.5
C303 C302 C309 C308 136.5
C307 C308 C309 C302 -9.4
C324 C308 C309 C302 -153.0
C307 C308 C309 C310 135.6
C324 C308 C309 C310 -8.0
C302 C309 C310 C311 5.7
C308 C309 C310 C311 -139.1
C302 C309 C310 C325 151.6
C308 C309 C310 C325 6.8
C325 C310 C311 C328 -12.6
C309 C310 C311 C328 131.5
C325 C310 C311 C312 -139.9
C309 C310 C311 C312 4.1
C302 C303 C312 C313 -135.3
C304 C303 C312 C313 1.3
C302 C303 C312 C311 10.8
C304 C303 C312 C311 147.4
C310 C311 C312 C303 -10.5
C328 C311 C312 C303 -145.6
C310 C311 C312 C313 140.5
C328 C311 C312 C313 5.5
C303 C312 C313 C314 -1.1
C311 C312 C313 C314 -147.3
C303 C312 C313 C329 145.0
C311 C312 C313 C329 -1.3
C312 C313 C314 C332 138.9
C329 C313 C314 C332 4.2
C312 C313 C314 C315 2.4
C329 C313 C314 C315 -132.3
C305 C304 C315 C314 144.2
C303 C304 C315 C314 5.0
C305 C304 C315 C316 3.9
C303 C304 C315 C316 -135.4
C313 C314 C315 C304 -4.2
C332 C314 C315 C304 -141.6
C313 C314 C315 C316 145.5
C332 C314 C315 C316 8.1
C304 C315 C316 C317 -5.0
C314 C315 C316 C317 -149.7
C304 C315 C316 C333 134.3
C314 C315 C316 C333 -10.4
C333 C316 C317 C318 -129.1
C315 C316 C317 C318 3.8
C333 C316 C317 C336 1.6
C315 C316 C317 C336 134.4
C301 C305 C318 C317 142.9
C304 C305 C318 C317 1.1
C301 C305 C318 C319 5.0
C304 C305 C318 C319 -136.8
C316 C317 C318 C305 -2.4
C336 C317 C318 C305 -132.2
C316 C317 C318 C319 141.3
C336 C317 C318 C319 11.5
C305 C318 C319 C320 2.7
C317 C318 C319 C320 -143.7
C305 C318 C319 C337 140.1
C317 C318 C319 C337 -6.2
C337 C319 C320 C340 0.8
C318 C319 C320 C340 136.2
C337 C319 C320 C306 -146.5
C318 C319 C320 C306 -11.1
C301 C306 C320 C319 12.8
C307 C306 C320 C319 148.8
C301 C306 C320 C340 -140.8
C307 C306 C320 C340 -4.8
C308 C307 C321 C322 -2.5
C306 C307 C321 C322 -143.3
C308 C307 C321 C340 144.0
C306 C307 C321 C340 3.2
C307 C321 C322 C323 11.4
C340 C321 C322 C323 -123.0
C307 C321 C322 C341 144.8
C340 C321 C322 C341 10.4
C321 C322 C323 C324 -16.4
C341 C322 C323 C324 -150.6
C321 C322 C323 C343 140.5
C341 C322 C323 C343 6.4
C343 C323 C324 C325 2.6
C322 C323 C324 C325 151.0
C343 C323 C324 C308 -136.0
C322 C323 C324 C308 12.3
C307 C308 C324 C325 -138.4
C309 C308 C324 C325 7.2
C307 C308 C324 C323 -4.4
C309 C308 C324 C323 141.2
C323 C324 C325 C326 0.5
C308 C324 C325 C326 138.6
C323 C324 C325 C310 -141.8
C308 C324 C325 C310 -3.7
C311 C310 C325 C326 9.6
C309 C310 C325 C326 -142.7
C311 C310 C325 C324 150.5
C309 C310 C325 C324 -1.8
C324 C325 C326 C327 -136.3
C310 C325 C326 C327 -2.0
C324 C325 C326 C344 0.8
C310 C325 C326 C344 135.1
C325 C326 C327 C346 143.9
C344 C326 C327 C346 -3.9
C325 C326 C327 C328 -2.9
C344 C326 C327 C328 -150.7
C310 C311 C328 C329 -136.4
C312 C311 C328 C329 -7.0
C310 C311 C328 C327 8.5
C312 C311 C328 C327 137.9
C346 C327 C328 C311 -140.7
C326 C327 C328 C311 -0.2
C346 C327 C328 C329 -1.8
C326 C327 C328 C329 138.8
C311 C328 C329 C330 149.4
C327 C328 C329 C330 3.9
C311 C328 C329 C313 7.1
C327 C328 C329 C313 -138.4
C314 C313 C329 C330 -2.0
C312 C313 C329 C330 -143.7
C314 C313 C329 C328 138.1
C312 C313 C329 C328 -3.6
C328 C329 C330 C347 -3.7
C313 C329 C330 C347 138.3
C328 C329 C330 C331 -146.6
C313 C329 C330 C331 -4.6
C329 C330 C331 C349 149.2
C347 C330 C331 C349 2.2
C329 C330 C331 C332 9.9
C347 C330 C331 C332 -137.0
C313 C314 C332 C333 -141.1
C315 C314 C332 C333 -2.6
C313 C314 C332 C331 0.4
C315 C314 C332 C331 138.9
C349 C331 C332 C314 -144.5
C330 C331 C332 C314 -7.8
C349 C331 C332 C333 -12.1
C330 C331 C332 C333 124.6
C314 C332 C333 C334 147.5
C331 C332 C333 C334 11.4
C314 C332 C333 C316 -4.2
C331 C332 C333 C316 -140.3
C317 C316 C333 C334 -5.3
C315 C316 C333 C334 -139.3
C317 C316 C333 C332 143.5
C315 C316 C333 C332 9.5
C332 C333 C334 C335 -148.9
C316 C333 C334 C335 -2.4
C332 C333 C334 C350 -2.1
C316 C333 C334 C350 144.4
C333 C334 C335 C336 13.3
C350 C334 C335 C336 -132.0
C333 C334 C335 C352 144.2
C350 C334 C335 C352 -1.1
C334 C335 C336 C337 134.0
C352 C335 C336 C337 12.5
C334 C335 C336 C317 -18.8
C352 C335 C336 C317 -140.3
C316 C317 C336 C335 10.4
C318 C317 C336 C335 145.0
C316 C317 C336 C337 -147.1
C318 C317 C336 C337 -12.5
C320 C319 C337 C336 138.3
C318 C319 C337 C336 -1.4
C320 C319 C337 C338 -1.5
C318 C319 C337 C338 -141.3
C335 C336 C337 C319 -149.8
C317 C336 C337 C319 8.1
C335 C336 C337 C338 -8.8
C317 C336 C337 C338 149.1
C319 C337 C338 C339 3.3
C336 C337 C338 C339 -134.1
C319 C337 C338 C353 139.2
C336 C337 C338 C353 1.7
C337 C338 C339 C340 -4.0
C353 C338 C339 C340 -143.5
C337 C338 C339 C355 132.8
C353 C338 C339 C355 -6.6
C338 C339 C340 C320 3.0
C355 C339 C340 C320 -133.6
C338 C339 C340 C321 142.1
C355 C339 C340 C321 5.5
C319 C320 C340 C339 -1.7
C306 C320 C340 C339 147.9
C319 C320 C340 C321 -142.1
C306 C320 C340 C321 7.4
C322 C321 C340 C339 -7.6
C307 C321 C340 C339 -147.6
C322 C321 C340 C320 133.6
C307 C321 C340 C320 -6.3
C321 C322 C341 C355 -11.6
C323 C322 C341 C355 128.3
C321 C322 C341 C342 -139.7
C323 C322 C341 C342 0.1
C355 C341 C342 C343 -138.5
C322 C341 C342 C343 -6.5
C355 C341 C342 C356 11.6
C322 C341 C342 C356 143.6
C324 C323 C343 C344 -7.2
C322 C323 C343 C344 -158.4
C324 C323 C343 C342 140.0
C322 C323 C343 C342 -11.2
C341 C342 C343 C344 158.9
C356 C342 C343 C344 16.1
C341 C342 C343 C323 11.2
C356 C342 C343 C323 -131.6
C323 C343 C344 C345 136.7
C342 C343 C344 C345 -9.3
C323 C343 C344 C326 6.7
C342 C343 C344 C326 -139.2
C325 C326 C344 C343 -4.7
C327 C326 C344 C343 139.6
C325 C326 C344 C345 -128.3
C327 C326 C344 C345 16.0
C343 C344 C345 C357 4.6
C326 C344 C345 C357 128.8
C343 C344 C345 C346 -143.3
C326 C344 C345 C346 -19.1
C328 C327 C346 C347 -0.8
C326 C327 C346 C347 -143.0
C328 C327 C346 C345 134.4
C326 C327 C346 C345 -7.7
C357 C345 C346 C347 -8.7
C344 C345 C346 C347 147.9
C357 C345 C346 C327 -141.0
C344 C345 C346 C327 15.6
C327 C346 C347 C330 1.1
C345 C346 C347 C330 -133.3
C327 C346 C347 C348 141.9
C345 C346 C347 C348 7.5
C329 C330 C347 C346 1.3
C331 C330 C347 C346 144.4
C329 C330 C347 C348 -145.1
C331 C330 C347 C348 -2.0
C346 C347 C348 C358 -4.0
C330 C347 C348 C358 144.2
C346 C347 C348 C349 -147.2
C330 C347 C348 C349 1.0
C330 C331 C349 C350 -142.7
C332 C331 C349 C350 3.6
C330 C331 C349 C348 -1.5
C332 C331 C349 C348 144.9
C358 C348 C349 C350 -1.9
C347 C348 C349 C350 142.2
C358 C348 C349 C331 -143.8
C347 C348 C349 C331 0.3
C331 C349 C350 C351 136.2
C348 C349 C350 C351 -1.5
C331 C349 C350 C334 5.1
C348 C349 C350 C334 -132.6
C333 C334 C350 C349 -6.0
C335 C334 C350 C349 138.5
C333 C334 C350 C351 -146.4
C335 C334 C350 C351 -1.9
C349 C350 C351 C359 6.8
C334 C350 C351 C359 148.8
C349 C350 C351 C352 -137.8
C334 C350 C351 C352 4.2
C336 C335 C352 C353 -8.5
C334 C335 C352 C353 -139.3
C336 C335 C352 C351 134.4
C334 C335 C352 C351 3.6
C359 C351 C352 C353 -10.5
C350 C351 C352 C353 133.8
C359 C351 C352 C335 -149.6
C350 C351 C352 C335 -5.4
C335 C352 C353 C338 2.1
C351 C352 C353 C338 -134.8
C335 C352 C353 C354 141.7
C351 C352 C353 C354 4.8
C337 C338 C353 C352 1.2
C339 C338 C353 C352 144.2
C337 C338 C353 C354 -143.7
C339 C338 C353 C354 -0.7
C352 C353 C354 C360 2.8
C338 C353 C354 C360 150.3
C352 C353 C354 C355 -139.6
C338 C353 C354 C355 7.9
C342 C341 C355 C354 -9.7
C322 C341 C355 C354 -136.8
C342 C341 C355 C339 139.7
C322 C341 C355 C339 12.6
C360 C354 C355 C341 7.7
C353 C354 C355 C341 144.4
C360 C354 C355 C339 -147.9
C353 C354 C355 C339 -11.1
C340 C339 C355 C341 -9.1
C338 C339 C355 C341 -145.8
C340 C339 C355 C354 147.3
C338 C339 C355 C354 10.6
C341 C342 C356 C357 -151.9
C343 C342 C356 C357 -12.8
C341 C342 C356 C360 -15.0
C343 C342 C356 C360 124.2
C344 C345 C357 C358 -136.1
C346 C345 C357 C358 6.5
C344 C345 C357 C356 -2.5
C346 C345 C357 C356 140.1
C342 C356 C357 C345 5.0
C360 C356 C357 C345 -142.9
C342 C356 C357 C358 145.7
C360 C356 C357 C358 -2.2
C349 C348 C358 C357 141.0
C347 C348 C358 C357 1.2
C349 C348 C358 C359 -0.1
C347 C348 C358 C359 -139.9
C345 C357 C358 C348 -2.7
C356 C357 C358 C348 -138.6
C345 C357 C358 C359 142.5
C356 C357 C358 C359 6.7
C350 C351 C359 C358 -8.6
C352 C351 C359 C358 134.1
C350 C351 C359 C360 -135.4
C352 C351 C359 C360 7.4
C348 C358 C359 C351 5.6
C357 C358 C359 C351 -138.0
C348 C358 C359 C360 135.1
C357 C358 C359 C360 -8.4
C355 C354 C360 C359 132.8
C353 C354 C360 C359 -6.2
C355 C354 C360 C356 -6.5
C353 C354 C360 C356 -145.5
C351 C359 C360 C354 1.0
C358 C359 C360 C354 -132.8
C351 C359 C360 C356 140.5
C358 C359 C360 C356 6.8
C342 C356 C360 C354 11.5
C357 C356 C360 C354 148.5
C342 C356 C360 C359 -139.9
C357 C356 C360 C359 -2.9
